data_2023143
loop_
_publ_author_name
'Deblonde, Gauthier'
'Colliard, Ian'

_publ_section_title
;
 Synthesis and structural characterization of a hydrated sodium--caesium
 tetracosatungstate(VI), Na5Cs19[W24O84]&#x00B7;21H2O
;
_journal_coeditor_code WM5717
_journal_issue 6
_journal_name_full 'Acta Crystallographica Section E Crystallographic Communications'
_journal_page_first 667
_journal_page_last 670
_journal_paper_doi 10.1107/S2056989024004778
_journal_volume 80
_journal_year 2024
_chemical_formula_iupac 'Na5 Cs19 [W24 O84], 21H2 O'
_chemical_formula_moiety '5(Na +), 19(Cs +), W24 O84 24 -, 21(H2 O)'
_chemical_formula_sum 'Cs19 H42 Na5 O105 W24'
_chemical_formula_weight 8774.97
_chemical_name_systematic
;
Pentasodium nonadecacesium tetracosatungstate(VI) heneikosahydrate
;
_space_group_crystal_system trigonal
_space_group_IT_number 148
_space_group_name_Hall '-R 3'
_space_group_name_H-M_alt 'R -3 :H'
_audit_creation_method
;
Olex2 1.5
(compiled 2024.02.16 svn.r378c4104 for OlexSys, GUI svn.r6928)
;
_cell_angle_alpha 90
_cell_angle_beta 90
_cell_angle_gamma 120
_cell_formula_units_Z 6
_cell_length_a 18.0071(3)
_cell_length_b 18.0071(3)
_cell_length_c 62.9142(9)
_cell_measurement_reflns_used 12610
_cell_measurement_temperature 298
_cell_measurement_theta_max 31.5780
_cell_measurement_theta_min 3.4700
_cell_volume 17667.2(5)
_computing_cell_refinement
;
CrysAlisPro (Rigaku OD, 2019)
;
_computing_data_collection
;
CrysAlisPro (Rigaku OD, 2019)
;
_computing_data_reduction
;
CrysAlisPro (Rigaku OD, 2019)
;
_computing_molecular_graphics
;
Olex2 (Dolomanov <i>et al.</i>,  2009)
;
_computing_publication_material
;
Olex2 (Dolomanov <i>et al.</i>,  2009)
;
_computing_structure_refinement
;
SHELXL (Sheldrick, 2015b)
;
_computing_structure_solution
;
<i>SHELXT</i> (Sheldrick, 2015a)
;
_diffrn_ambient_temperature 298.00
_diffrn_detector_area_resol_mean 5.8140
_diffrn_measured_fraction_theta_full 0.995
_diffrn_measured_fraction_theta_max 0.996
_diffrn_measurement_device 'four-circle diffractometer'
_diffrn_measurement_device_type 'ROD, Synergy Custom DW system, Pilatus 300K'
_diffrn_measurement_method '\w scans'
_diffrn_radiation_type MoK\a
_diffrn_radiation_wavelength 0.71073
_diffrn_reflns_av_R_equivalents 0.0334
_diffrn_reflns_av_unetI/netI 0.0263
_diffrn_reflns_limit_h_max 22
_diffrn_reflns_limit_h_min -22
_diffrn_reflns_limit_k_max 22
_diffrn_reflns_limit_k_min -20
_diffrn_reflns_limit_l_max 78
_diffrn_reflns_limit_l_min -78
_diffrn_reflns_number 30484
_diffrn_reflns_theta_full 25.242
_diffrn_reflns_theta_max 26.373
_diffrn_reflns_theta_min 3.459
_exptl_absorpt_coefficient_mu 29.242
_exptl_absorpt_correction_T_max 0.00728
_exptl_absorpt_correction_T_min 0.00093
_exptl_absorpt_correction_type multi-scan
_exptl_absorpt_process_details
;
(CrysAlisPro; Rigaku OD, 2019)
;
_exptl_crystal_colour 'clear colourless'
_exptl_crystal_density_diffrn 4.949
_exptl_crystal_description rhombohedral
_exptl_crystal_F_000 22548
_exptl_crystal_size_max 0.015
_exptl_crystal_size_mid 0.015
_exptl_crystal_size_min 0.01
_refine_diff_density_max 5.283
_refine_diff_density_min -1.527
_refine_ls_extinction_method none
_refine_ls_goodness_of_fit_ref 1.079
_refine_ls_hydrogen_treatment undef
_refine_ls_matrix_type full
_refine_ls_number_parameters 456
_refine_ls_number_reflns 8019
_refine_ls_number_restraints 0
_refine_ls_restrained_S_all 1.079
_refine_ls_R_factor_all 0.0645
_refine_ls_R_factor_gt 0.0617
_refine_ls_shift/su_max 0.002
_refine_ls_shift/su_mean 0.000
_refine_ls_structure_factor_coef Fsqd
_refine_ls_weighting_details 'w=1/[\s^2^(Fo^2^)+(0.1323P)^2^+146.9834P] where P=(Fo^2^+2Fc^2^)/3'
_refine_ls_weighting_scheme calc
_refine_ls_wR_factor_gt 0.1669
_refine_ls_wR_factor_ref 0.1704
_reflns_number_gt 7262
_reflns_number_total 8019
_reflns_threshold_expression 'I > 2\s(I)'
_cod_data_source_file wm5717.cif
_cod_data_source_block I
_cod_original_cell_volume 17667.1(6)
_cod_original_sg_symbol_H-M 'R -3'
_cod_database_code 2023143
_shelx_space_group_comment
;
The symmetry employed for this shelxl refinement is uniquely defined
by the following loop, which should always be used as a source of
symmetry information in preference to the above space-group names.
They are only intended as comments.
;
_shelx_estimated_absorpt_t_min 0.668
_shelx_estimated_absorpt_t_max 0.759

loop_
_space_group_symop_operation_xyz
'x, y, z'
'-y, x-y, z'
'-x+y, -x, z'
'x+2/3, y+1/3, z+1/3'
'-y+2/3, x-y+1/3, z+1/3'
'-x+y+2/3, -x+1/3, z+1/3'
'x+1/3, y+2/3, z+2/3'
'-y+1/3, x-y+2/3, z+2/3'
'-x+y+1/3, -x+2/3, z+2/3'
'-x, -y, -z'
'y, -x+y, -z'
'x-y, x, -z'
'-x+2/3, -y+1/3, -z+1/3'
'y+2/3, -x+y+1/3, -z+1/3'
'x-y+2/3, x+1/3, -z+1/3'
'-x+1/3, -y+2/3, -z+2/3'
'y+1/3, -x+y+2/3, -z+2/3'
'x-y+1/3, x+2/3, -z+2/3'

loop_
_atom_site_type_symbol
_atom_site_label
_atom_site_fract_x
_atom_site_fract_y
_atom_site_fract_z
_atom_site_U_iso_or_equiv
_atom_site_adp_type
_atom_site_calc_flag
_atom_site_occupancy
_atom_site_disorder_assembly
_atom_site_disorder_group
W W1 0.75322(4) 0.95534(3) 0.45841(2) 0.04877(16) Uani d 1 . .
W W2 0.74914(3) 0.84611(3) 0.41728(2) 0.04257(16) Uani d 1 . .
W W3 0.57837(3) 0.77373(3) 0.46489(2) 0.04252(16) Uani d 1 . .
W W4 0.52779(3) 0.64798(3) 0.41276(2) 0.03935(15) Uani d 1 . .
W W5 0.62832(3) 0.52673(3) 0.37414(2) 0.04459(16) Uani d 1 . .
W W6 0.44888(3) 0.51802(3) 0.36310(2) 0.04151(15) Uani d 1 . .
W W7 0.51118(3) 0.42927(3) 0.41456(2) 0.04238(16) Uani d 1 . .
W W8 0.31337(3) 0.45144(3) 0.41362(2) 0.03987(16) Uani d 1 . .
Cs Cs1 0.333333 0.666667 0.44521(2) 0.0516(3) Uani d 1 . .
Cs Cs2 0.333333 0.666667 0.38025(3) 0.0594(4) Uani d 1 . .
Cs Cs3 0.45537(6) 0.50778(7) 0.46622(2) 0.0616(3) Uani d 1 . .
Cs Cs4 0.68039(11) 0.75734(8) 0.35676(2) 0.0910(4) Uani d 1 . .
Cs Cs5 0.81936(7) 0.77587(8) 0.47655(2) 0.0713(3) Uani d 1 . .
Cs Cs6 1.000000 1.000000 0.43671(5) 0.0908(7) Uani d 1 . .
Cs Cs7 0.89457(7) 0.70886(7) 0.40700(2) 0.0677(3) Uani d 1 . .
Cs Cs8 0.666667 0.333333 0.39181(3) 0.0574(4) Uani d 1 . .
Cs Cs9 0.43603(8) 0.28384(7) 0.35495(2) 0.0637(3) Uani d 1 . .
Na Na1 0.6763(4) 0.5222(4) 0.46411(11) 0.0680(15) Uani d 1 . .
Na Na2 0.666667 0.333333 0.4601(2) 0.090(4) Uani d 1 . .
Na Na3 0.9123(14) 0.9508(16) 0.3695(3) 0.081(6) Uani d 0.3333 . .
O O1 0.5059(5) 0.4707(5) 0.38389(13) 0.0416(17) Uani d 1 . .
O O1W 0.5091(16) 0.7593(16) 0.3353(4) 0.140(7) Uiso d 1 . .
O O2 0.4861(6) 0.7600(7) 0.47844(16) 0.053(2) Uani d 1 . .
O O2W 0.7058(10) 0.9593(12) 0.3648(3) 0.101(5) Uani d 1 . .
O O3 0.3627(5) 0.4801(5) 0.38316(13) 0.0412(17) Uani d 1 . .
O O3W 0.6409(7) 0.5930(7) 0.49145(18) 0.062(2) Uani d 1 . .
O O4 0.8169(6) 0.8096(7) 0.42717(17) 0.056(2) Uani d 1 . .
O O4W 0.7190(9) 0.6333(9) 0.4392(2) 0.082(3) Uiso d 1 . .
O O5 0.6915(6) 0.8350(5) 0.44706(14) 0.0428(18) Uani d 1 . .
O O5W 0.8200(9) 0.5687(10) 0.4768(2) 0.092(4) Uani d 1 . .
O O6 0.8373(8) 0.9769(9) 0.47624(18) 0.072(3) Uani d 1 . .
O O6W 0.7211(8) 0.4579(9) 0.4383(2) 0.072(3) Uani d 1 . .
O O7 0.2437(5) 0.4952(5) 0.40723(14) 0.0416(17) Uani d 1 . .
O O7W 0.6122(10) 0.3994(9) 0.4864(2) 0.087(4) Uani d 1 . .
O O8 0.5467(6) 0.4313(7) 0.44085(16) 0.052(2) Uani d 1 . .
O O9 0.6524(6) 0.7424(6) 0.41085(14) 0.0450(18) Uani d 1 . .
O O10 0.6179(7) 0.7267(7) 0.48315(15) 0.054(2) Uani d 1 . .
O O11 0.6289(6) 0.4826(7) 0.40195(14) 0.0473(19) Uani d 1 . .
O O12 0.7505(10) 1.0493(8) 0.4548(2) 0.077(3) Uani d 1 . .
O O13 0.4066(6) 0.4229(6) 0.41866(14) 0.0456(18) Uani d 1 . .
O O14 0.5724(6) 0.5622(6) 0.35439(14) 0.0473(19) Uani d 1 . .
O O15 0.5347(6) 0.6913(5) 0.44449(13) 0.0426(17) Uani d 1 . .
O O16 0.7241(7) 0.6243(7) 0.37647(19) 0.061(3) Uani d 1 . .
O O17 0.5209(6) 0.6283(6) 0.38466(14) 0.0464(19) Uani d 1 . .
O O18 0.7944(7) 0.8887(7) 0.39216(17) 0.056(2) Uani d 1 . .
O O19 0.4140(5) 0.5798(5) 0.41757(14) 0.0436(18) Uani d 1 . .
O O20 0.6509(7) 0.4598(7) 0.35819(15) 0.055(2) Uani d 1 . .
O O21 0.2371(6) 0.3418(6) 0.40834(15) 0.0480(19) Uani d 1 . .
O O22 0.4777(7) 0.3239(7) 0.40671(18) 0.058(2) Uani d 1 . .
O O23 0.5588(6) 0.5716(6) 0.42080(14) 0.0445(18) Uani d 1 . .
O O24 0.2958(6) 0.4485(6) 0.44194(14) 0.0482(19) Uani d 1 . .
O O25 0.6541(7) 0.8955(6) 0.47625(14) 0.052(2) Uani d 1 . .
O O26 0.8071(6) 0.9605(6) 0.43191(15) 0.048(2) Uani d 1 . .
O O27 0.4054(7) 0.4304(7) 0.34583(16) 0.055(2) Uani d 1 . .
O O28 0.4333(7) 0.5931(6) 0.34822(15) 0.051(2) Uani d 1 . .

loop_
_atom_site_aniso_label
_atom_site_aniso_U_11
_atom_site_aniso_U_22
_atom_site_aniso_U_33
_atom_site_aniso_U_12
_atom_site_aniso_U_13
_atom_site_aniso_U_23
W1 0.0510(3) 0.0422(3) 0.0481(3) 0.0196(2) -0.0043(2) -0.00508(19)
W2 0.0368(3) 0.0406(3) 0.0477(3) 0.0174(2) 0.00026(18) -0.00177(18)
W3 0.0447(3) 0.0424(3) 0.0412(3) 0.0223(2) 0.00020(18) -0.00170(17)
W4 0.0371(3) 0.0370(3) 0.0432(3) 0.01792(19) -0.00016(17) -0.00228(17)
W5 0.0416(3) 0.0472(3) 0.0467(3) 0.0235(2) 0.00246(18) -0.00100(19)
W6 0.0425(3) 0.0425(3) 0.0410(3) 0.0224(2) -0.00064(17) 0.00015(17)
W7 0.0414(3) 0.0437(3) 0.0459(3) 0.0242(2) -0.00031(18) 0.00199(18)
W8 0.0362(3) 0.0391(3) 0.0439(3) 0.01857(19) 0.00058(17) 0.00079(17)
Cs1 0.0495(5) 0.0495(5) 0.0557(8) 0.0248(2) 0.000 0.000
Cs2 0.0610(6) 0.0610(6) 0.0561(8) 0.0305(3) 0.000 0.000
Cs3 0.0548(5) 0.0752(6) 0.0535(5) 0.0316(4) -0.0020(3) 0.0003(4)
Cs4 0.1294(12) 0.0574(6) 0.0695(7) 0.0342(7) 0.0080(7) 0.0053(5)
Cs5 0.0609(6) 0.0827(7) 0.0675(6) 0.0338(5) 0.0038(4) 0.0031(5)
Cs6 0.0607(7) 0.0607(7) 0.151(2) 0.0303(3) 0.000 0.000
Cs7 0.0682(6) 0.0660(6) 0.0697(6) 0.0342(5) -0.0057(4) -0.0104(4)
Cs8 0.0519(5) 0.0519(5) 0.0685(9) 0.0259(2) 0.000 0.000
Cs9 0.0808(7) 0.0650(6) 0.0562(5) 0.0446(5) -0.0051(4) -0.0002(4)
Na1 0.066(4) 0.072(4) 0.069(4) 0.037(3) 0.000(3) -0.009(3)
Na2 0.095(6) 0.095(6) 0.079(8) 0.048(3) 0.000 0.000
Na3 0.067(12) 0.090(15) 0.061(11) 0.022(11) -0.004(9) 0.002(10)
O1 0.040(4) 0.042(4) 0.044(4) 0.021(4) 0.002(3) 0.001(3)
O2 0.053(5) 0.055(5) 0.052(5) 0.027(4) 0.009(4) 0.004(4)
O2W 0.078(9) 0.128(13) 0.095(10) 0.051(9) 0.012(8) 0.035(9)
O3 0.034(4) 0.042(4) 0.041(4) 0.015(3) 0.005(3) 0.004(3)
O3W 0.060(6) 0.064(6) 0.063(6) 0.031(5) -0.003(5) -0.005(5)
O4 0.041(5) 0.062(6) 0.071(6) 0.028(5) -0.006(4) -0.008(5)
O5 0.041(4) 0.039(4) 0.047(4) 0.019(4) 0.001(3) 0.000(3)
O5W 0.069(8) 0.103(10) 0.062(7) 0.012(7) 0.001(6) -0.006(7)
O6 0.062(7) 0.079(8) 0.056(6) 0.021(6) -0.022(5) -0.008(5)
O6W 0.057(6) 0.080(8) 0.076(7) 0.034(6) 0.009(5) -0.001(6)
O7 0.036(4) 0.040(4) 0.052(5) 0.021(3) 0.000(3) 0.005(3)
O7W 0.094(10) 0.080(9) 0.085(9) 0.043(8) 0.005(7) 0.008(7)
O8 0.050(5) 0.058(6) 0.052(5) 0.031(4) -0.006(4) 0.004(4)
O9 0.039(4) 0.042(4) 0.050(5) 0.017(4) 0.000(3) -0.004(3)
O10 0.062(6) 0.061(6) 0.049(5) 0.037(5) -0.002(4) 0.004(4)
O11 0.047(5) 0.060(5) 0.043(4) 0.033(4) 0.004(4) 0.003(4)
O12 0.099(9) 0.054(6) 0.083(8) 0.041(7) 0.017(7) -0.003(6)
O13 0.042(4) 0.046(5) 0.051(5) 0.024(4) 0.000(4) 0.004(4)
O14 0.045(5) 0.056(5) 0.042(4) 0.026(4) 0.000(3) -0.001(4)
O15 0.044(4) 0.040(4) 0.043(4) 0.020(4) 0.003(3) 0.000(3)
O16 0.046(5) 0.053(6) 0.073(6) 0.016(4) -0.001(5) 0.010(5)
O17 0.045(5) 0.044(5) 0.045(4) 0.019(4) -0.001(3) -0.003(4)
O18 0.051(5) 0.052(5) 0.061(6) 0.024(4) 0.006(4) 0.004(4)
O19 0.032(4) 0.042(4) 0.052(5) 0.015(3) 0.000(3) -0.003(4)
O20 0.058(6) 0.073(6) 0.049(5) 0.044(5) 0.001(4) -0.007(4)
O21 0.042(4) 0.045(5) 0.055(5) 0.019(4) 0.000(4) -0.002(4)
O22 0.067(6) 0.047(5) 0.068(6) 0.033(5) -0.002(5) -0.002(4)
O23 0.044(5) 0.042(4) 0.052(5) 0.025(4) -0.003(4) -0.001(4)
O24 0.046(5) 0.062(6) 0.038(4) 0.028(4) -0.001(3) 0.001(4)
O25 0.064(6) 0.048(5) 0.042(4) 0.027(4) -0.005(4) -0.008(4)
O26 0.048(5) 0.039(4) 0.051(5) 0.016(4) 0.001(4) -0.003(4)
O27 0.061(6) 0.059(6) 0.050(5) 0.034(5) -0.005(4) -0.005(4)
O28 0.063(6) 0.048(5) 0.047(5) 0.032(4) -0.002(4) 0.008(4)

loop_
_atom_type_symbol
_atom_type_description
_atom_type_scat_dispersion_real
_atom_type_scat_dispersion_imag
_atom_type_scat_source
Cs Cs -0.3680 2.1192 'International Tables Vol C Tables 4.2.6.8 and 6.1.1.4'
Na Na 0.0362 0.0249 'International Tables Vol C Tables 4.2.6.8 and 6.1.1.4'
O O 0.0106 0.0060 'International Tables Vol C Tables 4.2.6.8 and 6.1.1.4'
W W -0.8490 6.8722 'International Tables Vol C Tables 4.2.6.8 and 6.1.1.4'

loop_
_geom_angle_atom_site_label_1
_geom_angle_atom_site_label_2
_geom_angle_atom_site_label_3
_geom_angle_site_symmetry_1
_geom_angle_site_symmetry_3
_geom_angle
_geom_angle_publ_flag
O5 W1 O5W . 3_675 149.4(4) ?
O6 W1 O5 . . 114.5(5) ?
O6 W1 O5W . 3_675 92.3(5) ?
O6 W1 O25 . . 101.9(5) ?
O6 W1 O26 . . 100.7(5) ?
O12 W1 O5 . . 137.4(6) ?
O12 W1 O5W . 3_675 23.3(5) ?
O12 W1 O6 . . 108.0(7) ?
O12 W1 O25 . . 98.8(6) ?
O12 W1 O26 . . 95.7(5) ?
O25 W1 O5 . . 75.2(4) ?
O25 W1 O5W . 3_675 85.4(4) ?
O26 W1 O5 . . 74.7(4) ?
O26 W1 O5W . 3_675 116.3(3) ?
O26 W1 O25 . . 147.8(4) ?
O4 W2 O2W . . 142.9(4) ?
O4 W2 O4W . . 44.1(4) ?
O4 W2 O5 . . 92.9(4) ?
O4 W2 O9 . . 100.2(5) ?
O4 W2 O18 . . 102.8(5) ?
O4 W2 O21 . 2_665 173.6(4) ?
O4 W2 O26 . . 96.9(5) ?
O4W W2 O2W . . 143.7(4) ?
O5 W2 O2W . . 123.4(3) ?
O5 W2 O4W . . 76.6(3) ?
O5 W2 O21 . 2_665 80.9(3) ?
O9 W2 O2W . . 90.5(4) ?
O9 W2 O4W . . 58.7(4) ?
O9 W2 O5 . . 85.9(4) ?
O9 W2 O21 . 2_665 81.0(4) ?
O9 W2 O26 . . 151.6(4) ?
O18 W2 O2W . . 40.1(4) ?
O18 W2 O4W . . 123.9(4) ?
O18 W2 O5 . . 159.5(4) ?
O18 W2 O9 . . 103.8(5) ?
O18 W2 O21 . 2_665 82.9(4) ?
O18 W2 O26 . . 94.3(4) ?
O21 W2 O2W 2_665 . 43.0(3) ?
O21 W2 O4W 2_665 . 134.6(3) ?
O26 W2 O2W . . 89.4(4) ?
O26 W2 O4W . . 126.8(4) ?
O26 W2 O5 . . 70.6(4) ?
O26 W2 O21 . 2_665 79.7(4) ?
O2 W3 O3W . 11_566 58.7(4) ?
O2 W3 O5 . . 158.4(4) ?
O2 W3 O5W . 11_566 61.3(4) ?
O2 W3 O10 . . 101.2(5) ?
O2 W3 O15 . . 103.5(4) ?
O2 W3 O24 . 2_665 85.8(4) ?
O2 W3 O25 . . 93.3(5) ?
O5 W3 O3W . 11_566 106.2(3) ?
O5 W3 O5W . 11_566 124.9(3) ?
O5 W3 O24 . 2_665 77.1(3) ?
O5W W3 O3W 11_566 11_566 54.2(3) ?
O10 W3 O3W . 11_566 93.2(4) ?
O10 W3 O5 . . 94.7(4) ?
O10 W3 O5W . 11_566 45.9(4) ?
O10 W3 O15 . . 100.4(4) ?
O10 W3 O24 . 2_665 170.7(5) ?
O10 W3 O25 . . 94.2(4) ?
O15 W3 O3W . 11_566 159.7(3) ?
O15 W3 O5 . . 87.8(4) ?
O15 W3 O5W . 11_566 128.9(4) ?
O15 W3 O24 . 2_665 83.8(4) ?
O15 W3 O25 . . 155.0(4) ?
O24 W3 O3W 2_665 11_566 85.1(3) ?
O24 W3 O5W 2_665 11_566 136.4(3) ?
O25 W3 W1 . . 34.0(3) ?
O25 W3 O3W . 11_566 35.5(3) ?
O25 W3 O5 . . 70.7(4) ?
O25 W3 O5W . 11_566 75.5(4) ?
O25 W3 O24 . 2_665 79.1(4) ?
O7 W4 O4W 2_665 . 133.5(3) ?
O7 W4 O15 2_665 . 80.7(3) ?
O9 W4 O4W . . 56.3(3) ?
O9 W4 O7 . 2_665 83.1(4) ?
O9 W4 O15 . . 84.9(3) ?
O15 W4 O4W . . 74.7(3) ?
O17 W4 O4W . . 112.3(4) ?
O17 W4 O7 . 2_665 89.0(4) ?
O17 W4 O9 . . 92.6(4) ?
O17 W4 O15 . . 169.6(4) ?
O17 W4 O19 . . 95.0(4) ?
O17 W4 O23 . . 98.3(4) ?
O19 W4 O4W . . 127.7(4) ?
O19 W4 O7 . 2_665 88.2(4) ?
O19 W4 O9 . . 168.3(4) ?
O19 W4 O15 . . 86.0(4) ?
O23 W4 O4W . . 38.3(4) ?
O23 W4 O7 . 2_665 171.0(4) ?
O23 W4 O9 . . 91.2(4) ?
O23 W4 O15 . . 91.9(4) ?
O23 W4 O19 . . 96.5(4) ?
O14 W5 O1 . . 74.6(4) ?
O14 W5 O11 . . 147.9(4) ?
O16 W5 O1 . . 139.8(5) ?
O16 W5 O11 . . 97.6(5) ?
O16 W5 O14 . . 98.0(5) ?
O16 W5 O20 . . 106.6(5) ?
O20 W5 O1 . . 113.6(4) ?
O20 W5 O11 . . 100.6(4) ?
O20 W5 O14 . . 101.5(4) ?
O1 W6 O1W . 3_565 149.5(5) ?
O1 W6 O2W . 3_565 86.2(4) ?
O1 W6 O17 . . 78.2(3) ?
O3 W6 O1 . . 85.1(4) ?
O3 W6 O1W . 3_565 72.7(5) ?
O3 W6 O2W . 3_565 55.0(4) ?
O3 W6 O14 . . 152.2(4) ?
O3 W6 O17 . . 85.4(4) ?
O14 W6 O1 . . 70.3(3) ?
O14 W6 O1W . 3_565 134.9(5) ?
O14 W6 O2W . 3_565 132.5(4) ?
O14 W6 O17 . . 77.2(4) ?
O17 W6 O1W . 3_565 119.4(5) ?
O17 W6 O2W . 3_565 138.7(3) ?
O27 W6 O1 . . 96.4(4) ?
O27 W6 O1W . 3_565 68.2(5) ?
O27 W6 O2W . 3_565 45.6(4) ?
O27 W6 O3 . . 100.2(4) ?
O27 W6 O14 . . 95.4(4) ?
O27 W6 O17 . . 171.9(4) ?
O27 W6 O28 . . 100.9(5) ?
O28 W6 O1 . . 159.4(4) ?
O28 W6 O1W . 3_565 50.0(5) ?
O28 W6 O2W . 3_565 114.0(5) ?
O28 W6 O3 . . 102.6(4) ?
O28 W6 O14 . . 96.8(4) ?
O28 W6 O17 . . 83.4(4) ?
O1 W7 O4W . . 102.6(3) ?
O1 W7 O6W . . 121.9(3) ?
O1 W7 O6W . 2_655 136.8(3) ?
O1 W7 O23 . . 79.5(3) ?
O6W W7 O4W . . 47.5(3) ?
O6W W7 O4W 2_655 . 97.9(3) ?
O6W W7 O6W 2_655 . 53.5(4) ?
O8 W7 O1 . . 159.7(4) ?
O8 W7 O4W . . 57.2(4) ?
O8 W7 O6W . 2_655 55.1(4) ?
O8 W7 O6W . . 46.6(4) ?
O8 W7 O11 . . 94.3(4) ?
O8 W7 O13 . . 102.6(4) ?
O8 W7 O23 . . 83.6(4) ?
O11 W7 O1 . . 71.9(3) ?
O11 W7 O4W . . 55.7(3) ?
O11 W7 O6W . . 50.0(3) ?
O11 W7 O6W . 2_655 89.8(3) ?
O11 W7 O23 . . 79.5(4) ?
O13 W7 O1 . . 85.7(4) ?
O13 W7 O4W . . 117.2(4) ?
O13 W7 O6W . 2_655 117.6(4) ?
O13 W7 O6W . . 148.9(3) ?
O13 W7 O11 . . 152.5(4) ?
O13 W7 O23 . . 81.1(4) ?
O22 W7 O1 . . 94.3(4) ?
O22 W7 O4W . . 139.3(4) ?
O22 W7 O6W . 2_655 48.3(4) ?
O22 W7 O6W . . 92.2(4) ?
O22 W7 O8 . . 102.2(5) ?
O22 W7 O11 . . 96.7(5) ?
O22 W7 O13 . . 100.6(5) ?
O22 W7 O23 . . 173.4(4) ?
O23 W7 O4W . . 41.9(3) ?
O23 W7 O6W . . 89.5(3) ?
O23 W7 O6W . 2_655 136.5(3) ?
O3 W8 O2W . 3_565 52.2(3) ?
O3 W8 O19 . . 79.1(3) ?
O7 W8 O2W . 3_565 97.9(4) ?
O7 W8 O3 . . 89.4(4) ?
O7 W8 O13 . . 170.0(4) ?
O7 W8 O19 . . 87.3(4) ?
O13 W8 O2W . 3_565 84.4(4) ?
O13 W8 O3 . . 84.3(4) ?
O13 W8 O19 . . 83.8(4) ?
O19 W8 O2W . 3_565 130.7(3) ?
O21 W8 O2W . 3_565 43.7(4) ?
O21 W8 O3 . . 95.8(4) ?
O21 W8 O7 . . 97.0(4) ?
O21 W8 O13 . . 91.5(4) ?
O21 W8 O19 . . 173.3(4) ?
O21 W8 O24 . . 97.1(4) ?
O24 W8 O2W . 3_565 140.0(4) ?
O24 W8 O3 . . 165.9(4) ?
O24 W8 O7 . . 94.7(4) ?
O24 W8 O13 . . 89.6(4) ?
O24 W8 O19 . . 87.6(4) ?
O2 Cs1 O2 2_665 . 81.6(3) ?
O2 Cs1 O2 3_565 . 81.6(3) ?
O2 Cs1 O2 2_665 3_565 81.6(3) ?
O2 Cs1 O7 3_565 . 83.2(2) ?
O2 Cs1 O7 2_665 3_565 83.2(2) ?
O2 Cs1 O7 3_565 2_665 129.9(2) ?
O2 Cs1 O7 . . 142.2(2) ?
O2 Cs1 O7 2_665 2_665 142.2(2) ?
O2 Cs1 O7 . 3_565 129.9(2) ?
O2 Cs1 O7 . 2_665 83.2(2) ?
O2 Cs1 O7 2_665 . 129.9(2) ?
O2 Cs1 O7 3_565 3_565 142.2(2) ?
O2 Cs1 O15 2_665 2_665 50.3(2) ?
O2 Cs1 O15 . . 50.3(2) ?
O2 Cs1 O15 2_665 . 131.9(2) ?
O2 Cs1 O15 3_565 2_665 131.9(2) ?
O2 Cs1 O15 . 3_565 131.9(2) ?
O2 Cs1 O15 . 2_665 89.9(2) ?
O2 Cs1 O15 3_565 . 89.9(2) ?
O2 Cs1 O15 2_665 3_565 89.9(2) ?
O2 Cs1 O15 3_565 3_565 50.3(2) ?
O7 Cs1 O7 . 2_665 80.5(2) ?
O7 Cs1 O7 3_565 2_665 80.5(2) ?
O7 Cs1 O7 3_565 . 80.5(2) ?
O15 Cs1 O7 3_565 3_565 95.40(19) ?
O15 Cs1 O7 . . 95.40(19) ?
O15 Cs1 O7 . 3_565 125.41(19) ?
O15 Cs1 O7 3_565 2_665 125.41(19) ?
O15 Cs1 O7 2_665 2_665 95.40(19) ?
O15 Cs1 O7 . 2_665 45.6(2) ?
O15 Cs1 O7 2_665 . 125.41(19) ?
O15 Cs1 O7 2_665 3_565 45.6(2) ?
O15 Cs1 O7 3_565 . 45.6(2) ?
O15 Cs1 O15 3_565 . 119.982(7) ?
O15 Cs1 O15 2_665 . 119.983(9) ?
O15 Cs1 O15 2_665 3_565 119.983(8) ?
O19 Cs1 O2 . 3_565 88.4(2) ?
O19 Cs1 O2 . . 97.7(2) ?
O19 Cs1 O2 . 2_665 170.0(2) ?
O19 Cs1 O2 3_565 2_665 88.4(2) ?
O19 Cs1 O2 2_665 2_665 97.7(2) ?
O19 Cs1 O2 2_665 3_565 170.0(2) ?
O19 Cs1 O2 3_565 3_565 97.7(2) ?
O19 Cs1 O2 2_665 . 88.4(2) ?
O19 Cs1 O2 3_565 . 170.0(2) ?
O19 Cs1 O7 . 3_565 104.6(2) ?
O19 Cs1 O7 3_565 . 47.00(19) ?
O19 Cs1 O7 . 2_665 47.00(19) ?
O19 Cs1 O7 3_565 3_565 47.41(19) ?
O19 Cs1 O7 2_665 . 104.6(2) ?
O19 Cs1 O7 3_565 2_665 104.6(2) ?
O19 Cs1 O7 2_665 3_565 47.00(19) ?
O19 Cs1 O7 2_665 2_665 47.41(19) ?
O19 Cs1 O7 . . 47.41(19) ?
O19 Cs1 O15 . . 48.2(2) ?
O19 Cs1 O15 3_565 . 139.7(2) ?
O19 Cs1 O15 . 2_665 139.7(2) ?
O19 Cs1 O15 3_565 3_565 48.2(2) ?
O19 Cs1 O15 2_665 2_665 48.2(2) ?
O19 Cs1 O15 2_665 3_565 139.7(2) ?
O19 Cs1 O15 2_665 . 83.2(2) ?
O19 Cs1 O15 . 3_565 83.2(2) ?
O19 Cs1 O15 3_565 2_665 83.2(2) ?
O19 Cs1 O19 3_565 2_665 92.3(2) ?
O19 Cs1 O19 2_665 . 92.3(2) ?
O19 Cs1 O19 3_565 . 92.3(2) ?
O3 Cs2 O3 2_665 . 119.75(2) ?
O3 Cs2 O3 3_565 . 119.75(2) ?
O3 Cs2 O3 3_565 2_665 119.75(2) ?
O7 Cs2 O3 3_565 3_565 46.8(2) ?
O7 Cs2 O3 . 2_665 139.4(2) ?
O7 Cs2 O3 2_665 . 81.1(2) ?
O7 Cs2 O3 . 3_565 81.1(2) ?
O7 Cs2 O3 3_565 . 139.4(2) ?
O7 Cs2 O3 3_565 2_665 81.1(2) ?
O7 Cs2 O3 . . 46.77(19) ?
O7 Cs2 O3 2_665 2_665 46.8(2) ?
O7 Cs2 O3 2_665 3_565 139.4(2) ?
O7 Cs2 O7 2_665 . 94.0(2) ?
O7 Cs2 O7 3_565 . 94.0(2) ?
O7 Cs2 O7 3_565 2_665 94.0(2) ?
O7 Cs2 O19 2_665 . 47.57(19) ?
O7 Cs2 O19 . 2_665 105.7(2) ?
O7 Cs2 O19 3_565 3_565 47.97(19) ?
O7 Cs2 O19 2_665 2_665 47.97(19) ?
O7 Cs2 O19 2_665 3_565 105.7(2) ?
O7 Cs2 O19 3_565 2_665 47.56(19) ?
O7 Cs2 O19 . 3_565 47.56(19) ?
O7 Cs2 O19 3_565 . 105.7(2) ?
O7 Cs2 O19 . . 47.97(19) ?
O7 Cs2 O28 . . 92.8(2) ?
O7 Cs2 O28 3_565 . 173.2(2) ?
O7 Cs2 O28 2_665 . 85.2(2) ?
O7 Cs2 O28 . 2_665 173.2(2) ?
O7 Cs2 O28 2_665 3_565 173.2(2) ?
O7 Cs2 O28 2_665 2_665 92.8(2) ?
O7 Cs2 O28 . 3_565 85.2(2) ?
O7 Cs2 O28 3_565 2_665 85.2(2) ?
O7 Cs2 O28 3_565 3_565 92.8(2) ?
O19 Cs2 O3 . 3_565 123.27(19) ?
O19 Cs2 O3 2_665 2_665 43.58(19) ?
O19 Cs2 O3 2_665 3_565 94.32(18) ?
O19 Cs2 O3 2_665 . 123.27(19) ?
O19 Cs2 O3 3_565 2_665 123.27(19) ?
O19 Cs2 O3 3_565 . 94.32(18) ?
O19 Cs2 O3 3_565 3_565 43.58(19) ?
O19 Cs2 O3 . . 43.59(19) ?
O19 Cs2 O3 . 2_665 94.32(18) ?
O19 Cs2 O19 2_665 3_565 80.2(2) ?
O19 Cs2 O19 3_565 . 80.2(2) ?
O19 Cs2 O19 2_665 . 80.2(2) ?
O28 Cs2 O3 . 2_665 93.5(2) ?
O28 Cs2 O3 3_565 . 93.5(2) ?
O28 Cs2 O3 2_665 2_665 47.2(2) ?
O28 Cs2 O3 . 3_565 135.1(2) ?
O28 Cs2 O3 . . 47.17(19) ?
O28 Cs2 O3 2_665 3_565 93.5(2) ?
O28 Cs2 O3 3_565 2_665 135.1(2) ?
O28 Cs2 O3 2_665 . 135.1(2) ?
O28 Cs2 O3 3_565 3_565 47.18(19) ?
O28 Cs2 O19 . 3_565 138.7(2) ?
O28 Cs2 O19 2_665 3_565 129.7(2) ?
O28 Cs2 O19 3_565 2_665 138.7(2) ?
O28 Cs2 O19 3_565 3_565 78.7(2) ?
O28 Cs2 O19 3_565 . 129.7(2) ?
O28 Cs2 O19 2_665 2_665 78.7(2) ?
O28 Cs2 O19 . 2_665 129.7(2) ?
O28 Cs2 O19 2_665 . 138.7(2) ?
O28 Cs2 O19 . . 78.7(2) ?
O28 Cs2 O28 2_665 . 88.2(2) ?
O28 Cs2 O28 3_565 . 88.2(2) ?
O28 Cs2 O28 2_665 3_565 88.2(2) ?
O2 Cs3 O10 3_565 . 99.2(2) ?
O2 Cs3 O19 3_565 . 78.6(2) ?
O2 Cs3 O25 3_565 3_565 47.2(2) ?
O3W Cs3 O2 . 3_565 129.7(3) ?
O3W Cs3 O2 10_666 3_565 64.8(3) ?
O3W Cs3 O3W 10_666 . 89.9(3) ?
O3W Cs3 O10 . . 44.7(2) ?
O3W Cs3 O10 10_666 . 106.3(3) ?
O3W Cs3 O13 10_666 . 123.6(3) ?
O3W Cs3 O19 10_666 . 140.6(2) ?
O3W Cs3 O19 . . 126.4(2) ?
O3W Cs3 O23 10_666 . 166.6(3) ?
O3W Cs3 O25 10_666 3_565 47.6(2) ?
O3W Cs3 O25 . 3_565 136.8(2) ?
O8 Cs3 O2 . 3_565 150.3(3) ?
O8 Cs3 O3W . . 79.3(3) ?
O8 Cs3 O3W . 10_666 116.0(3) ?
O8 Cs3 O10 . . 108.2(3) ?
O8 Cs3 O13 . . 52.7(2) ?
O8 Cs3 O15 . . 100.4(2) ?
O8 Cs3 O19 . . 88.4(2) ?
O8 Cs3 O23 . . 50.8(2) ?
O8 Cs3 O25 . 3_565 109.3(3) ?
O13 Cs3 O2 . 3_565 100.6(2) ?
O13 Cs3 O3W . . 129.0(3) ?
O13 Cs3 O10 . . 130.2(2) ?
O13 Cs3 O19 . . 47.6(2) ?
O13 Cs3 O23 . . 48.8(2) ?
O13 Cs3 O25 . 3_565 81.4(2) ?
O15 Cs3 O2 . 3_565 90.2(2) ?
O15 Cs3 O3W . 10_666 141.4(3) ?
O15 Cs3 O3W . . 84.2(3) ?
O15 Cs3 O10 . . 46.5(2) ?
O15 Cs3 O13 . . 88.2(2) ?
O15 Cs3 O19 . . 46.9(2) ?
O15 Cs3 O23 . . 51.8(2) ?
O15 Cs3 O25 . 3_565 132.2(2) ?
O19 Cs3 O10 . . 93.3(2) ?
O23 Cs3 O2 . 3_565 124.7(2) ?
O23 Cs3 O3W . . 89.5(3) ?
O23 Cs3 O10 . . 82.5(2) ?
O23 Cs3 O19 . . 46.2(2) ?
O23 Cs3 O25 . 3_565 129.5(2) ?
O24 Cs3 O2 . 3_565 49.6(2) ?
O24 Cs3 O3W . . 174.4(3) ?
O24 Cs3 O3W . 10_666 94.1(3) ?
O24 Cs3 O8 . . 102.3(3) ?
O24 Cs3 O10 . . 130.1(2) ?
O24 Cs3 O13 . . 51.0(2) ?
O24 Cs3 O15 . . 90.2(3) ?
O24 Cs3 O19 . . 48.6(2) ?
O24 Cs3 O23 . . 87.4(2) ?
O24 Cs3 O25 . 3_565 47.9(2) ?
O25 Cs3 O10 3_565 . 141.4(2) ?
O25 Cs3 O19 3_565 . 96.5(2) ?
O1W Cs4 O1W 16_665 . 98.9(6) ?
O1W Cs4 O2W 16_665 . 63.0(5) ?
O1W Cs4 O2W . 16_665 59.2(5) ?
O1W Cs4 O2W 16_665 16_665 73.8(5) ?
O1W Cs4 O2W . . 72.0(5) ?
O1W Cs4 O9 . . 107.3(5) ?
O1W Cs4 O9 16_665 . 127.4(5) ?
O1W Cs4 O16 16_665 . 116.9(5) ?
O1W Cs4 O17 16_665 . 169.2(5) ?
O1W Cs4 O18 16_665 . 76.3(5) ?
O1W Cs4 O27 16_665 17 67.7(5) ?
O2W Cs4 O2W . 16_665 106.5(4) ?
O9 Cs4 O2W . . 82.8(3) ?
O9 Cs4 O2W . 16_665 158.1(3) ?
O14 Cs4 O1W . 16_665 138.9(5) ?
O14 Cs4 O1W . . 86.2(5) ?
O14 Cs4 O2W . 16_665 74.2(3) ?
O14 Cs4 O2W . . 152.7(3) ?
O14 Cs4 O9 . . 88.5(2) ?
O14 Cs4 O16 . . 52.9(3) ?
O14 Cs4 O17 . . 50.3(2) ?
O14 Cs4 O18 . . 134.4(3) ?
O14 Cs4 O27 . 17 72.0(2) ?
O16 Cs4 O1W . . 138.3(5) ?
O16 Cs4 O2W . 16_665 109.1(4) ?
O16 Cs4 O2W . . 142.5(4) ?
O16 Cs4 O9 . . 68.3(3) ?
O16 Cs4 O17 . . 72.7(3) ?
O16 Cs4 O18 . . 88.6(3) ?
O16 Cs4 O27 . 17 70.0(3) ?
O17 Cs4 O1W . . 74.4(5) ?
O17 Cs4 O2W . 16_665 108.7(3) ?
O17 Cs4 O2W . . 106.5(3) ?
O17 Cs4 O9 . . 49.4(2) ?
O17 Cs4 O27 . 17 122.2(3) ?
O18 Cs4 O1W . . 122.0(5) ?
O18 Cs4 O2W . 16_665 149.7(3) ?
O18 Cs4 O2W . . 54.1(3) ?
O18 Cs4 O9 . . 51.1(2) ?
O18 Cs4 O17 . . 99.8(2) ?
O18 Cs4 O27 . 17 121.3(3) ?
O27 Cs4 O1W 17 . 108.5(5) ?
O27 Cs4 O2W 17 . 129.9(3) ?
O27 Cs4 O2W 17 16_665 49.4(3) ?
O27 Cs4 O9 17 . 137.6(2) ?
O3W Cs5 O5 . . 89.7(2) ?
O3W Cs5 O5W . . 60.2(3) ?
O3W Cs5 O6 . . 124.3(3) ?
O3W Cs5 O12 . 2_765 103.2(3) ?
O3W Cs5 O25 . 12_656 46.6(3) ?
O4 Cs5 O3W . . 111.1(3) ?
O4 Cs5 O4W . . 52.6(3) ?
O4 Cs5 O5 . . 49.5(2) ?
O4 Cs5 O5W . . 101.7(3) ?
O4 Cs5 O6 . . 78.3(3) ?
O4 Cs5 O6 . 2_765 91.4(3) ?
O4 Cs5 O10 . . 93.2(2) ?
O4 Cs5 O12 . 2_765 76.6(3) ?
O4 Cs5 O25 . 12_656 156.2(3) ?
O4W Cs5 O3W . . 63.4(3) ?
O4W Cs5 O5 . . 70.8(3) ?
O4W Cs5 O5W . . 59.7(3) ?
O4W Cs5 O6 . . 122.7(3) ?
O4W Cs5 O10 . . 77.2(3) ?
O4W Cs5 O12 . 2_765 68.6(3) ?
O4W Cs5 O25 . 12_656 103.8(3) ?
O5 Cs5 O5W . . 129.4(3) ?
O5 Cs5 O12 . 2_765 125.2(3) ?
O5 Cs5 O25 . 12_656 126.0(2) ?
O6 Cs5 O3W 12_656 . 91.3(3) ?
O6 Cs5 O3W 2_765 . 140.4(3) ?
O6 Cs5 O4 12_656 . 152.5(3) ?
O6 Cs5 O4W 12_656 . 153.9(3) ?
O6 Cs5 O4W 2_765 . 114.9(3) ?
O6 Cs5 O5 12_656 . 118.0(3) ?
O6 Cs5 O5 2_765 . 128.6(3) ?
O6 Cs5 O5 . . 54.1(2) ?
O6 Cs5 O5W . . 175.2(3) ?
O6 Cs5 O5W 12_656 . 103.4(3) ?
O6 Cs5 O5W 2_765 . 84.2(3) ?
O6 Cs5 O6 12_656 . 75.8(3) ?
O6 Cs5 O6 2_765 . 91.0(4) ?
O6 Cs5 O6 12_656 2_765 79.9(4) ?
O6 Cs5 O10 12_656 . 90.5(3) ?
O6 Cs5 O10 2_765 . 167.2(3) ?
O6 Cs5 O12 2_765 2_765 49.5(3) ?
O6 Cs5 O12 . 2_765 131.7(3) ?
O6 Cs5 O12 12_656 2_765 114.7(3) ?
O6 Cs5 O25 2_765 12_656 103.1(3) ?
O6 Cs5 O25 . 12_656 119.5(3) ?
O6 Cs5 O25 12_656 12_656 50.5(3) ?
O10 Cs5 O3W . . 47.4(3) ?
O10 Cs5 O5 . . 49.4(2) ?
O10 Cs5 O5W . . 106.4(3) ?
O10 Cs5 O6 . . 78.3(3) ?
O10 Cs5 O12 . 2_765 143.4(3) ?
O10 Cs5 O25 . 12_656 76.7(2) ?
O12 Cs5 O5W 2_765 . 44.3(3) ?
O25 Cs5 O5W 12_656 . 62.0(3) ?
O25 Cs5 O12 12_656 2_765 98.5(3) ?
O4 Cs6 O4 2_765 . 116.98(11) ?
O4 Cs6 O4 . 3_675 116.98(11) ?
O4 Cs6 O4 2_765 3_675 116.98(12) ?
O4 Cs6 O6 3_675 2_765 147.6(3) ?
O4 Cs6 O6 3_675 3_675 72.1(3) ?
O4 Cs6 O6 2_765 . 147.6(3) ?
O4 Cs6 O6 2_765 2_765 72.1(3) ?
O4 Cs6 O6 2_765 3_675 79.4(3) ?
O4 Cs6 O6 . 3_675 147.6(3) ?
O4 Cs6 O6 . . 72.1(3) ?
O4 Cs6 O6 3_675 . 79.4(3) ?
O4 Cs6 O6 . 2_765 79.4(3) ?
O6 Cs6 O6 3_675 2_765 79.9(3) ?
O6 Cs6 O6 . 2_765 79.9(3) ?
O6 Cs6 O6 . 3_675 79.9(3) ?
O26 Cs6 O4 2_765 3_675 161.9(3) ?
O26 Cs6 O4 3_675 . 161.9(3) ?
O26 Cs6 O4 . 3_675 68.6(2) ?
O26 Cs6 O4 . . 50.5(2) ?
O26 Cs6 O4 . 2_765 161.9(3) ?
O26 Cs6 O4 2_765 . 68.6(2) ?
O26 Cs6 O4 3_675 2_765 68.6(2) ?
O26 Cs6 O4 2_765 2_765 50.5(2) ?
O26 Cs6 O4 3_675 3_675 50.5(2) ?
O26 Cs6 O6 2_765 . 118.2(3) ?
O26 Cs6 O6 2_765 2_765 47.7(2) ?
O26 Cs6 O6 3_675 . 113.0(3) ?
O26 Cs6 O6 3_675 3_675 47.7(2) ?
O26 Cs6 O6 2_765 3_675 113.0(3) ?
O26 Cs6 O6 . 3_675 118.2(3) ?
O26 Cs6 O6 . . 47.7(2) ?
O26 Cs6 O6 . 2_765 113.0(3) ?
O26 Cs6 O6 3_675 2_765 118.2(3) ?
O26 Cs6 O26 3_675 . 119.12(6) ?
O26 Cs6 O26 . 2_765 119.12(6) ?
O26 Cs6 O26 3_675 2_765 119.11(6) ?
O2W Cs7 O13 2_765 3_665 70.8(3) ?
O4 Cs7 O2W . 2_765 135.2(3) ?
O4 Cs7 O4W . . 52.0(3) ?
O4 Cs7 O12 . 2_765 83.3(3) ?
O4 Cs7 O13 . 3_665 144.0(2) ?
O4 Cs7 O16 . . 85.4(3) ?
O4 Cs7 O21 . 3_665 126.3(3) ?
O4W Cs7 O2W . 2_765 165.7(4) ?
O4W Cs7 O13 . 3_665 110.0(3) ?
O12 Cs7 O2W 2_765 2_765 119.3(3) ?
O12 Cs7 O4W 2_765 . 71.0(3) ?
O12 Cs7 O13 2_765 3_665 60.6(3) ?
O12 Cs7 O16 2_765 . 140.7(3) ?
O12 Cs7 O21 2_765 3_665 70.0(3) ?
O16 Cs7 O2W . 2_765 94.8(3) ?
O16 Cs7 O4W . . 72.4(3) ?
O16 Cs7 O13 . 3_665 121.7(3) ?
O16 Cs7 O21 . 3_665 142.7(3) ?
O21 Cs7 O2W 3_665 2_765 49.7(3) ?
O21 Cs7 O4W 3_665 . 140.8(3) ?
O21 Cs7 O13 3_665 3_665 44.2(2) ?
O22 Cs7 O2W 3_665 2_765 89.0(3) ?
O22 Cs7 O4 3_665 . 134.3(3) ?
O22 Cs7 O4W 3_665 . 82.3(3) ?
O22 Cs7 O12 3_665 2_765 83.1(3) ?
O22 Cs7 O13 3_665 3_665 46.5(2) ?
O22 Cs7 O16 3_665 . 78.3(3) ?
O22 Cs7 O21 3_665 3_665 88.8(3) ?
O26 Cs7 O2W 2_765 2_765 88.7(3) ?
O26 Cs7 O4 2_765 . 76.1(3) ?
O26 Cs7 O4W 2_765 . 105.6(3) ?
O26 Cs7 O12 2_765 2_765 51.6(3) ?
O26 Cs7 O13 2_765 3_665 81.3(2) ?
O26 Cs7 O16 2_765 . 156.6(3) ?
O26 Cs7 O21 2_765 3_665 50.6(2) ?
O26 Cs7 O22 2_765 3_665 124.9(3) ?
O6W Cs8 O6W 3_665 2_655 57.3(4) ?
O6W Cs8 O6W 3_665 . 57.3(4) ?
O6W Cs8 O6W 2_655 . 57.3(4) ?
O11 Cs8 O6W 2_655 3_665 76.5(3) ?
O11 Cs8 O6W . 2_655 76.5(3) ?
O11 Cs8 O6W 2_655 . 109.3(3) ?
O11 Cs8 O6W . 3_665 109.3(3) ?
O11 Cs8 O6W 3_665 . 76.5(3) ?
O11 Cs8 O6W 3_665 2_655 109.3(3) ?
O11 Cs8 O6W . . 52.9(3) ?
O11 Cs8 O6W 2_655 2_655 52.9(3) ?
O11 Cs8 O6W 3_665 3_665 52.9(3) ?
O11 Cs8 O11 3_665 2_655 116.01(11) ?
O11 Cs8 O11 2_655 . 116.00(11) ?
O11 Cs8 O11 3_665 . 116.00(11) ?
O11 Cs8 O20 2_655 3_665 116.3(3) ?
O11 Cs8 O20 3_665 3_665 52.9(2) ?
O11 Cs8 O20 . 3_665 124.0(3) ?
O11 Cs8 O20 3_665 . 116.3(3) ?
O11 Cs8 O20 3_665 2_655 124.0(3) ?
O11 Cs8 O20 . . 52.9(2) ?
O11 Cs8 O20 2_655 2_655 52.9(2) ?
O11 Cs8 O20 . 2_655 116.3(3) ?
O11 Cs8 O20 2_655 . 124.0(3) ?
O11 Cs8 O22 3_665 . 151.3(3) ?
O11 Cs8 O22 . 2_655 151.3(3) ?
O11 Cs8 O22 2_655 3_665 151.3(2) ?
O11 Cs8 O22 2_655 . 66.4(2) ?
O11 Cs8 O22 3_665 3_665 50.1(2) ?
O11 Cs8 O22 . . 50.1(2) ?
O11 Cs8 O22 . 3_665 66.4(3) ?
O11 Cs8 O22 3_665 2_655 66.4(2) ?
O11 Cs8 O22 2_655 2_655 50.1(2) ?
O20 Cs8 O6W 3_665 3_665 101.0(3) ?
O20 Cs8 O6W 2_655 2_655 101.0(3) ?
O20 Cs8 O6W 2_655 . 156.1(3) ?
O20 Cs8 O6W 2_655 3_665 122.3(3) ?
O20 Cs8 O6W 3_665 . 122.3(3) ?
O20 Cs8 O6W . 3_665 156.1(3) ?
O20 Cs8 O6W . . 101.0(3) ?
O20 Cs8 O6W 3_665 2_655 156.1(3) ?
O20 Cs8 O6W . 2_655 122.3(3) ?
O20 Cs8 O20 2_655 . 81.6(3) ?
O20 Cs8 O20 3_665 2_655 81.6(3) ?
O20 Cs8 O20 3_665 . 81.6(3) ?
O20 Cs8 O22 3_665 2_655 81.5(3) ?
O20 Cs8 O22 2_655 2_655 77.3(2) ?
O20 Cs8 O22 . 2_655 154.6(3) ?
O20 Cs8 O22 . 3_665 81.5(3) ?
O20 Cs8 O22 2_655 . 81.5(3) ?
O20 Cs8 O22 3_665 3_665 77.3(3) ?
O20 Cs8 O22 . . 77.3(2) ?
O20 Cs8 O22 2_655 3_665 154.6(3) ?
O20 Cs8 O22 3_665 . 154.6(3) ?
O22 Cs8 O6W 2_655 3_665 47.2(3) ?
O22 Cs8 O6W . . 76.0(3) ?
O22 Cs8 O6W 3_665 2_655 104.1(3) ?
O22 Cs8 O6W 3_665 3_665 76.0(3) ?
O22 Cs8 O6W 2_655 2_655 76.0(3) ?
O22 Cs8 O6W 2_655 . 104.1(3) ?
O22 Cs8 O6W . 3_665 104.1(3) ?
O22 Cs8 O6W 3_665 . 47.2(3) ?
O22 Cs8 O6W . 2_655 47.1(3) ?
O22 Cs8 O22 3_665 . 112.90(16) ?
O22 Cs8 O22 2_655 3_665 112.91(16) ?
O22 Cs8 O22 2_655 . 112.91(16) ?
O1 Cs9 O20 . . 53.3(2) ?
O2W Cs9 O1 3_565 . 75.3(3) ?
O2W Cs9 O20 3_565 . 125.6(3) ?
O14 Cs9 Cs7 18_545 2_655 117.02(18) ?
O14 Cs9 O1 18_545 . 127.3(2) ?
O14 Cs9 O2W 18_545 3_565 76.3(3) ?
O14 Cs9 O16 18_545 2_655 103.8(3) ?
O14 Cs9 O20 18_545 . 119.4(2) ?
O14 Cs9 O20 18_545 2_655 108.4(3) ?
O14 Cs9 O20 18_545 18_545 53.6(2) ?
O14 Cs9 O22 18_545 . 161.9(3) ?
O16 Cs9 O1 2_655 . 123.4(2) ?
O16 Cs9 O2W 2_655 3_565 98.0(3) ?
O16 Cs9 O20 2_655 18_545 117.0(3) ?
O16 Cs9 O20 2_655 . 123.1(2) ?
O16 Cs9 O22 2_655 . 74.7(3) ?
O20 Cs9 O1 2_655 . 117.9(2) ?
O20 Cs9 O1 18_545 . 112.7(2) ?
O20 Cs9 O2W 2_655 3_565 151.0(3) ?
O20 Cs9 O2W 18_545 3_565 123.1(4) ?
O20 Cs9 O16 2_655 2_655 53.0(3) ?
O20 Cs9 O20 2_655 18_545 77.6(3) ?
O20 Cs9 O20 18_545 . 70.9(3) ?
O20 Cs9 O20 2_655 . 78.1(4) ?
O20 Cs9 O22 2_655 . 85.4(3) ?
O20 Cs9 O22 18_545 . 143.5(3) ?
O22 Cs9 O1 . . 49.0(2) ?
O22 Cs9 O2W . 3_565 86.0(3) ?
O22 Cs9 O20 . . 74.1(3) ?
O27 Cs9 O1 . . 52.0(2) ?
O27 Cs9 O2W . 3_565 52.3(3) ?
O27 Cs9 O14 . 18_545 75.4(3) ?
O27 Cs9 O16 . 2_655 150.0(3) ?
O27 Cs9 O20 . . 80.0(3) ?
O27 Cs9 O20 . 2_655 156.5(3) ?
O27 Cs9 O20 . 18_545 87.2(3) ?
O27 Cs9 O22 . . 96.7(3) ?
O3W Na1 O5W . . 95.8(5) ?
O3W Na1 O8 . . 110.6(4) ?
O4W Na1 O3W . . 94.9(5) ?
O4W Na1 O5W . . 95.0(6) ?
O4W Na1 O6W . . 85.0(5) ?
O4W Na1 O7W . . 171.0(6) ?
O4W Na1 O8 . . 88.2(5) ?
O5W Na1 O8 . . 153.1(5) ?
O6W Na1 O3W . . 175.9(5) ?
O6W Na1 O5W . . 80.1(5) ?
O6W Na1 O7W . . 94.4(6) ?
O6W Na1 O8 . . 73.5(4) ?
O7W Na1 O3W . . 86.4(5) ?
O7W Na1 O5W . . 93.7(6) ?
O7W Na1 O8 . . 83.0(5) ?
O6W Na2 O6W 3_665 . 90.3(6) ?
O6W Na2 O6W 3_665 2_655 90.3(6) ?
O6W Na2 O6W 2_655 . 90.3(6) ?
O6W Na2 O7W 2_655 3_665 171.5(6) ?
O6W Na2 O7W 3_665 . 171.5(6) ?
O6W Na2 O7W . . 90.4(4) ?
O6W Na2 O7W . 3_665 98.2(5) ?
O6W Na2 O7W 2_655 . 98.2(5) ?
O6W Na2 O7W 3_665 2_655 98.2(5) ?
O6W Na2 O7W 3_665 3_665 90.4(4) ?
O6W Na2 O7W . 2_655 171.5(6) ?
O6W Na2 O7W 2_655 2_655 90.4(4) ?
O7W Na2 O7W 3_665 . 81.1(6) ?
O7W Na2 O7W 3_665 2_655 81.1(6) ?
O7W Na2 O7W 2_655 . 81.1(6) ?
O1W Na3 W2 16_665 . 109.9(8) ?
O1W Na3 O2W 16_665 . 60.7(7) ?
O18 Na3 O1W . 16_665 98.0(10) ?
O18 Na3 O2W . . 52.6(6) ?
W5 O1 W6 . . 104.1(4) ?
W5 O1 W7 . . 103.1(4) ?
W5 O1 Cs9 . . 95.8(3) ?
W6 O1 Cs9 . . 93.0(3) ?
W7 O1 W6 . . 147.5(4) ?
W7 O1 Cs9 . . 101.4(3) ?
W6 O1W Cs2 2_665 . 67.1(4) ?
W6 O1W O2W 2_665 . 58.2(4) ?
W6 O1W O18 2_665 16_665 117.1(6) ?
Cs2 O1W O2W . . 102.1(6) ?
Cs4 O1W W6 . 2_665 108.4(7) ?
Cs4 O1W W6 16_665 2_665 85.4(6) ?
Cs4 O1W Cs2 16_665 . 152.4(8) ?
Cs4 O1W Cs2 . . 104.7(6) ?
Cs4 O1W Cs4 16_665 . 81.1(6) ?
Cs4 O1W O2W . 16_665 63.2(5) ?
Cs4 O1W O2W . . 55.0(4) ?
Cs4 O1W O2W 16_665 . 58.6(5) ?
Cs4 O1W O2W 16_665 16_665 63.8(6) ?
Cs4 O1W O3 16_665 2_665 97.3(7) ?
Cs4 O1W O3 . 2_665 84.7(6) ?
Cs4 O1W O18 16_665 16_665 52.5(4) ?
Cs4 O1W O18 . 16_665 108.0(7) ?
Cs4 O1W O27 . 2_665 99.0(7) ?
Cs4 O1W O27 16_665 2_665 58.2(5) ?
Na3 O1W W6 16_665 2_665 110.0(9) ?
Na3 O1W Cs2 16_665 . 106.1(8) ?
Na3 O1W Cs4 16_665 16_665 84.8(8) ?
Na3 O1W Cs4 16_665 . 137.7(10) ?
Na3 O1W O2W 16_665 16_665 74.7(8) ?
Na3 O1W O2W 16_665 . 140.9(10) ?
Na3 O1W O3 16_665 2_665 136.8(10) ?
Na3 O1W O18 16_665 16_665 36.7(6) ?
Na3 O1W O27 16_665 2_665 106.9(9) ?
Na3 O1W O28 16_665 2_665 88.1(9) ?
O2W O1W W6 16_665 2_665 148.6(8) ?
O2W O1W Cs2 16_665 . 143.1(8) ?
O2W O1W O2W 16_665 . 97.9(7) ?
O2W O1W O3 16_665 2_665 144.1(8) ?
O2W O1W O18 16_665 16_665 48.5(4) ?
O2W O1W O27 16_665 2_665 121.4(8) ?
O3 O1W W6 2_665 2_665 28.6(2) ?
O3 O1W Cs2 2_665 . 57.2(4) ?
O3 O1W O2W 2_665 . 47.7(4) ?
O3 O1W O18 2_665 16_665 142.6(7) ?
O18 O1W Cs2 16_665 . 142.8(7) ?
O18 O1W O2W 16_665 . 111.0(7) ?
O27 O1W W6 2_665 2_665 27.3(2) ?
O27 O1W Cs2 2_665 . 94.1(6) ?
O27 O1W O2W 2_665 . 44.0(4) ?
O27 O1W O3 2_665 2_665 44.8(4) ?
O27 O1W O18 2_665 16_665 97.9(6) ?
O28 O1W W6 . 2_665 124.2(8) ?
O28 O1W W6 2_665 2_665 27.2(3) ?
O28 O1W Cs2 . . 57.7(5) ?
O28 O1W Cs2 2_665 . 56.6(5) ?
O28 O1W Cs4 . . 80.1(6) ?
O28 O1W Cs4 2_665 . 133.4(9) ?
O28 O1W Cs4 . 16_665 148.9(10) ?
O28 O1W Cs4 2_665 16_665 99.6(7) ?
O28 O1W Na3 . 16_665 92.6(9) ?
O28 O1W O2W 2_665 . 85.4(7) ?
O28 O1W O2W 2_665 16_665 156.7(9) ?
O28 O1W O2W . 16_665 85.5(7) ?
O28 O1W O2W . . 125.5(9) ?
O28 O1W O3 . 2_665 105.4(8) ?
O28 O1W O3 2_665 2_665 48.8(4) ?
O28 O1W O18 . 16_665 111.3(8) ?
O28 O1W O18 2_665 16_665 108.7(7) ?
O28 O1W O27 2_665 2_665 48.4(4) ?
O28 O1W O27 . 2_665 149.7(10) ?
O28 O1W O28 . 2_665 111.4(9) ?
W3 O2 Cs1 . . 105.1(4) ?
W3 O2 Cs3 . 2_665 100.9(4) ?
W3 O2 O3W . 11_566 96.1(4) ?
W3 O2 O5W . 11_566 90.0(4) ?
W3 O2 O7W . 10_666 119.7(5) ?
W3 O2 O7W . 11_566 153.4(6) ?
Cs1 O2 Cs3 . 2_665 88.1(2) ?
Cs1 O2 O3W . 11_566 140.3(4) ?
Cs1 O2 O5W . 11_566 147.2(5) ?
Cs1 O2 O7W . 10_666 92.0(4) ?
Cs3 O2 O3W 2_665 11_566 54.7(2) ?
O5W O2 Cs3 11_566 2_665 118.0(4) ?
O5W O2 O3W 11_566 11_566 63.6(4) ?
O5W O2 O7W 11_566 10_666 55.5(5) ?
O7W O2 Cs1 11_566 . 101.2(4) ?
O7W O2 Cs3 11_566 2_665 75.9(4) ?
O7W O2 Cs3 10_666 2_665 137.7(4) ?
O7W O2 O3W 10_666 11_566 106.3(4) ?
O7W O2 O3W 11_566 11_566 60.1(4) ?
O7W O2 O5W 11_566 11_566 69.5(4) ?
O7W O2 O7W 11_566 10_666 62.6(6) ?
W6 O2W W8 2_665 2_665 59.0(2) ?
W6 O2W Na3 2_665 . 170.9(6) ?
Cs4 O2W W6 . 2_665 106.2(4) ?
Cs4 O2W W6 16_665 2_665 78.9(3) ?
Cs4 O2W W8 . 2_665 87.6(3) ?
Cs4 O2W W8 16_665 2_665 126.7(5) ?
Cs4 O2W Cs4 . 16_665 73.5(4) ?
Cs4 O2W Cs7 . 3_675 128.4(4) ?
Cs4 O2W Na3 . . 65.7(5) ?
Cs4 O2W Na3 16_665 . 102.0(5) ?
Cs7 O2W W6 3_675 2_665 105.9(5) ?
Cs7 O2W W8 3_675 2_665 75.8(3) ?
Cs7 O2W Cs4 3_675 16_665 152.3(5) ?
Cs7 O2W Na3 3_675 . 77.6(5) ?
Cs9 O2W W6 2_665 2_665 69.5(3) ?
Cs9 O2W W8 2_665 2_665 104.7(4) ?
Cs9 O2W Cs4 2_665 16_665 87.3(3) ?
Cs9 O2W Cs4 2_665 . 160.8(5) ?
Cs9 O2W Cs7 2_665 3_675 69.8(4) ?
Cs9 O2W Na3 2_665 . 119.6(6) ?
Cs9 O2W O1W 2_665 16_665 115.8(6) ?
Na3 O2W W8 . 2_665 114.8(5) ?
O1W O2W W6 16_665 2_665 134.8(7) ?
O1W O2W W8 16_665 2_665 139.5(7) ?
O1W O2W Cs4 16_665 . 53.2(5) ?
O1W O2W Cs4 16_665 16_665 57.6(5) ?
O1W O2W Cs7 16_665 3_675 118.2(6) ?
O1W O2W Na3 16_665 . 44.6(6) ?
O3 O2W W6 2_665 2_665 28.9(2) ?
O3 O2W W8 2_665 2_665 31.4(2) ?
O3 O2W Cs4 2_665 . 92.3(5) ?
O3 O2W Cs4 2_665 16_665 98.8(5) ?
O3 O2W Cs7 2_665 3_675 97.0(5) ?
O3 O2W Cs9 2_665 2_665 91.0(5) ?
O3 O2W Na3 2_665 . 143.4(6) ?
O3 O2W O1W 2_665 16_665 140.9(8) ?
O18 O2W W6 . 2_665 134.9(5) ?
O18 O2W W8 . 2_665 77.5(4) ?
O18 O2W Cs4 . 16_665 125.0(6) ?
O18 O2W Cs4 . . 57.5(4) ?
O18 O2W Cs7 . 3_675 71.2(4) ?
O18 O2W Cs9 . 2_665 138.9(7) ?
O18 O2W Na3 . . 37.6(4) ?
O18 O2W O1W . 16_665 72.9(6) ?
O18 O2W O3 . 2_665 106.1(5) ?
O21 O2W W6 2_665 2_665 83.8(4) ?
O21 O2W W8 2_665 2_665 24.9(2) ?
O21 O2W Cs4 2_665 16_665 144.6(6) ?
O21 O2W Cs4 2_665 . 82.2(4) ?
O21 O2W Cs7 2_665 3_675 62.5(4) ?
O21 O2W Cs9 2_665 2_665 115.1(6) ?
O21 O2W Na3 2_665 . 90.7(5) ?
O21 O2W O1W 2_665 16_665 124.4(7) ?
O21 O2W O3 2_665 2_665 56.2(4) ?
O21 O2W O18 2_665 . 54.2(4) ?
O27 O2W W6 2_665 2_665 25.8(2) ?
O27 O2W W8 2_665 2_665 84.7(4) ?
O27 O2W Cs4 2_665 . 111.8(6) ?
O27 O2W Cs4 2_665 16_665 59.3(4) ?
O27 O2W Cs7 2_665 3_675 114.7(6) ?
O27 O2W Cs9 2_665 2_665 56.1(4) ?
O27 O2W Na3 2_665 . 159.6(7) ?
O27 O2W O1W 2_665 16_665 116.6(7) ?
O27 O2W O3 2_665 2_665 54.4(4) ?
O27 O2W O18 2_665 . 159.3(7) ?
O27 O2W O21 2_665 2_665 109.4(6) ?
W6 O3 W8 . . 154.6(5) ?
W6 O3 Cs2 . . 96.1(3) ?
W6 O3 O1W . 3_565 78.8(5) ?
W6 O3 O2W . 3_565 96.1(4) ?
W8 O3 Cs2 . . 92.0(3) ?
W8 O3 O1W . 3_565 126.2(5) ?
W8 O3 O2W . 3_565 96.5(4) ?
Cs2 O3 O1W . 3_565 64.9(4) ?
O2W O3 Cs2 3_565 . 131.4(5) ?
O2W O3 O1W 3_565 3_565 71.8(6) ?
W3 O3W O5W 12_656 11_566 101.4(3) ?
Cs3 O3W W3 10_666 12_656 67.2(2) ?
Cs3 O3W W3 . 12_656 151.4(3) ?
Cs3 O3W Cs3 10_666 . 90.1(3) ?
Cs3 O3W Cs5 . . 124.5(3) ?
Cs3 O3W Cs5 10_666 . 139.8(4) ?
Cs3 O3W O2 10_666 12_656 60.5(3) ?
Cs3 O3W O2 . 12_656 128.0(4) ?
Cs3 O3W O4W 10_666 . 160.9(4) ?
Cs3 O3W O4W . . 81.6(3) ?
Cs3 O3W O5W . 11_566 87.7(3) ?
Cs3 O3W O5W 10_666 11_566 73.6(3) ?
Cs3 O3W O5W . . 125.6(4) ?
Cs3 O3W O5W 10_666 . 114.2(4) ?
Cs3 O3W O7W 10_666 . 74.0(4) ?
Cs5 O3W W3 . 12_656 83.4(2) ?
Cs5 O3W O2 . 12_656 102.6(3) ?
Cs5 O3W O4W . . 56.7(3) ?
Cs5 O3W O5W . 11_566 86.7(3) ?
Cs5 O3W O5W . . 64.8(3) ?
Na1 O3W W3 . 12_656 93.1(4) ?
Na1 O3W Cs3 . 10_666 120.4(4) ?
Na1 O3W Cs3 . . 83.4(3) ?
Na1 O3W Cs5 . . 86.8(4) ?
Na1 O3W O2 . 12_656 78.1(4) ?
Na1 O3W O4W . . 41.9(3) ?
Na1 O3W O5W . 11_566 163.2(5) ?
Na1 O3W O5W . . 42.2(3) ?
Na1 O3W O7W . . 46.4(4) ?
Na1 O3W O10 . . 122.4(5) ?
Na1 O3W O25 . 12_656 112.7(5) ?
O2 O3W W3 12_656 12_656 25.22(17) ?
O2 O3W O5W 12_656 11_566 118.4(4) ?
O2 O3W O5W 12_656 . 54.0(3) ?
O4W O3W W3 . 12_656 114.3(4) ?
O4W O3W O2 . 12_656 112.0(4) ?
O4W O3W O5W . 11_566 122.8(4) ?
O4W O3W O5W . . 59.4(4) ?
O5W O3W W3 . 12_656 56.6(3) ?
O5W O3W O5W . 11_566 144.3(5) ?
O7W O3W W3 . 12_656 74.6(4) ?
O7W O3W Cs3 . . 82.8(4) ?
O7W O3W Cs5 . . 125.2(4) ?
O7W O3W O2 . 12_656 49.8(4) ?
O7W O3W O4W . . 87.9(4) ?
O7W O3W O5W . . 61.2(4) ?
O7W O3W O5W . 11_566 146.1(5) ?
O10 O3W W3 . 12_656 128.3(4) ?
O10 O3W Cs3 . . 75.5(3) ?
O10 O3W Cs3 . 10_666 112.7(4) ?
O10 O3W Cs5 . . 64.7(3) ?
O10 O3W O2 . 12_656 153.0(5) ?
O10 O3W O4W . . 81.9(4) ?
O10 O3W O5W . 11_566 41.2(3) ?
O10 O3W O5W . . 127.6(5) ?
O10 O3W O7W . . 157.1(5) ?
O10 O3W O25 . 12_656 102.7(5) ?
O25 O3W W3 12_656 12_656 25.7(2) ?
O25 O3W Cs3 12_656 10_666 72.6(3) ?
O25 O3W Cs3 12_656 . 160.6(5) ?
O25 O3W Cs5 12_656 . 69.4(3) ?
O25 O3W O2 12_656 12_656 50.5(3) ?
O25 O3W O4W 12_656 . 117.6(5) ?
O25 O3W O5W 12_656 11_566 79.2(4) ?
O25 O3W O5W 12_656 . 71.2(4) ?
O25 O3W O7W 12_656 . 100.3(5) ?
W2 O4 Cs5 . . 119.7(5) ?
W2 O4 Cs6 . . 100.8(4) ?
W2 O4 Cs7 . . 132.9(5) ?
W2 O4 O4W . . 110.5(5) ?
Cs5 O4 Cs6 . . 85.5(3) ?
Cs7 O4 Cs5 . . 103.8(3) ?
Cs7 O4 Cs6 . . 99.8(3) ?
O4W O4 Cs5 . . 65.6(4) ?
O4W O4 Cs6 . . 144.9(5) ?
O4W O4 Cs7 . . 70.3(4) ?
Cs5 O4W Cs7 . . 94.3(4) ?
Cs5 O4W O3W . . 59.8(3) ?
Cs5 O4W O5W . . 66.7(4) ?
Cs5 O4W O8 . . 131.9(5) ?
Cs5 O4W O9 . . 98.3(4) ?
Cs5 O4W O11 . . 175.1(5) ?
Cs5 O4W O12 . 2_765 58.8(3) ?
Cs7 O4W O3W . . 146.6(5) ?
Cs7 O4W O5W . . 90.1(4) ?
Cs7 O4W O12 . 2_765 51.9(3) ?
Na1 O4W Cs5 . . 90.4(5) ?
Na1 O4W Cs7 . . 125.4(5) ?
Na1 O4W O3W . . 43.2(3) ?
Na1 O4W O4 . . 151.8(7) ?
Na1 O4W O5W . . 43.3(4) ?
Na1 O4W O6W . . 47.6(4) ?
Na1 O4W O8 . . 48.2(3) ?
Na1 O4W O9 . . 144.0(6) ?
Na1 O4W O11 . . 87.5(5) ?
Na1 O4W O12 . 2_765 86.7(5) ?
Na1 O4W O23 . . 96.1(5) ?
O3W O4W O5W . . 61.4(4) ?
O3W O4W O12 . 2_765 95.0(4) ?
O4 O4W Cs5 . . 61.8(4) ?
O4 O4W Cs7 . . 57.7(3) ?
O4 O4W O3W . . 116.1(5) ?
O4 O4W O5W . . 114.3(5) ?
O4 O4W O6W . . 142.4(6) ?
O4 O4W O8 . . 157.2(6) ?
O4 O4W O9 . . 53.1(3) ?
O4 O4W O11 . . 119.8(5) ?
O4 O4W O12 . 2_765 75.2(4) ?
O5W O4W O12 . 2_765 43.5(3) ?
O6W O4W Cs5 . . 121.0(5) ?
O6W O4W Cs7 . . 85.2(4) ?
O6W O4W O3W . . 90.8(5) ?
O6W O4W O5W . . 54.4(4) ?
O6W O4W O8 . . 52.8(4) ?
O6W O4W O9 . . 140.5(6) ?
O6W O4W O11 . . 54.6(4) ?
O6W O4W O12 . 2_765 76.7(4) ?
O8 O4W Cs7 . . 127.7(5) ?
O8 O4W O3W . . 72.2(4) ?
O8 O4W O5W . . 88.4(4) ?
O8 O4W O12 . 2_765 126.7(5) ?
O9 O4W Cs7 . . 88.9(4) ?
O9 O4W O3W . . 113.8(5) ?
O9 O4W O5W . . 164.8(6) ?
O9 O4W O8 . . 104.1(4) ?
O9 O4W O11 . . 86.0(4) ?
O9 O4W O12 . 2_765 127.6(5) ?
O11 O4W Cs7 . . 83.3(4) ?
O11 O4W O3W . . 120.7(5) ?
O11 O4W O5W . . 109.0(5) ?
O11 O4W O8 . . 48.5(3) ?
O11 O4W O12 . 2_765 116.6(5) ?
O23 O4W Cs5 . . 132.0(5) ?
O23 O4W Cs7 . . 118.8(5) ?
O23 O4W O3W . . 94.6(5) ?
O23 O4W O4 . . 105.9(5) ?
O23 O4W O5W . . 139.0(6) ?
O23 O4W O6W . . 97.0(5) ?
O23 O4W O8 . . 51.3(3) ?
O23 O4W O9 . . 52.9(3) ?
O23 O4W O11 . . 52.7(3) ?
O23 O4W O12 . 2_765 168.6(6) ?
W1 O5 W2 . . 103.5(4) ?
W1 O5 W3 . . 104.3(4) ?
W1 O5 Cs5 . . 92.7(3) ?
W1 O5 O4W . . 141.6(4) ?
W2 O5 Cs5 . . 97.6(3) ?
W2 O5 O4W . . 72.1(3) ?
W3 O5 W2 . . 146.3(5) ?
W3 O5 Cs5 . . 99.8(3) ?
W3 O5 O4W . . 96.8(3) ?
Cs5 O5 O4W . . 51.8(2) ?
W3 O5W Cs5 12_656 . 85.4(3) ?
Na1 O5W W3 . 12_656 104.6(5) ?
Na1 O5W Cs5 . . 78.9(5) ?
Na1 O5W O2 . 12_656 84.6(5) ?
Na1 O5W O3W . . 42.0(4) ?
Na1 O5W O4W . . 41.7(4) ?
Na1 O5W O6W . . 49.0(4) ?
Na1 O5W O7W . . 42.6(4) ?
Na1 O5W O7W . 3_665 95.3(6) ?
Na1 O5W O8 . 3_665 100.9(5) ?
Na1 O5W O10 . 12_656 130.9(6) ?
Na1 O5W O12 . 2_765 116.0(7) ?
O2 O5W W3 12_656 12_656 28.7(2) ?
O2 O5W Cs5 12_656 . 101.6(5) ?
O2 O5W O3W 12_656 . 62.5(4) ?
O2 O5W O4W 12_656 . 119.9(6) ?
O2 O5W O7W 12_656 . 50.5(4) ?
O2 O5W O8 12_656 3_665 121.4(6) ?
O3W O5W W3 . 12_656 69.2(3) ?
O3W O5W Cs5 . . 55.0(3) ?
O3W O5W O8 . 3_665 142.6(5) ?
O4W O5W W3 . 12_656 126.1(5) ?
O4W O5W Cs5 . . 53.6(3) ?
O4W O5W O3W . . 59.1(4) ?
O4W O5W O8 . 3_665 97.9(4) ?
O6W O5W W3 . 12_656 141.3(5) ?
O6W O5W Cs5 . . 110.8(5) ?
O6W O5W O2 . 12_656 112.7(5) ?
O6W O5W O3W . . 91.0(5) ?
O6W O5W O4W . . 57.2(4) ?
O6W O5W O7W . . 63.3(4) ?
O6W O5W O8 . 3_665 52.2(4) ?
O7W O5W W3 3_665 12_656 82.8(4) ?
O7W O5W W3 . 12_656 78.2(4) ?
O7W O5W Cs5 3_665 . 165.1(5) ?
O7W O5W Cs5 . . 109.5(5) ?
O7W O5W O2 3_665 12_656 64.0(4) ?
O7W O5W O3W 3_665 . 111.8(5) ?
O7W O5W O3W . . 55.0(4) ?
O7W O5W O4W 3_665 . 128.9(6) ?
O7W O5W O4W . . 84.3(5) ?
O7W O5W O6W 3_665 . 74.0(5) ?
O7W O5W O7W 3_665 . 59.1(6) ?
O7W O5W O8 3_665 3_665 57.5(4) ?
O7W O5W O8 . 3_665 96.8(5) ?
O8 O5W W3 3_665 12_656 134.3(5) ?
O8 O5W Cs5 3_665 . 136.9(4) ?
O10 O5W W3 12_656 12_656 27.4(2) ?
O10 O5W Cs5 12_656 . 85.2(5) ?
O10 O5W O2 12_656 12_656 53.6(4) ?
O10 O5W O3W 12_656 . 91.6(5) ?
O10 O5W O4W 12_656 . 137.7(7) ?
O10 O5W O6W 12_656 . 161.9(7) ?
O10 O5W O7W 12_656 . 104.1(5) ?
O10 O5W O7W 12_656 3_665 88.4(6) ?
O10 O5W O8 12_656 3_665 121.4(6) ?
O12 O5W W3 2_765 12_656 120.8(5) ?
O12 O5W Cs5 2_765 . 63.8(5) ?
O12 O5W O2 2_765 12_656 149.5(6) ?
O12 O5W O3W 2_765 . 117.1(7) ?
O12 O5W O4W 2_765 . 74.6(5) ?
O12 O5W O6W 2_765 . 97.7(5) ?
O12 O5W O7W 2_765 . 157.4(6) ?
O12 O5W O7W 2_765 3_665 130.5(7) ?
O12 O5W O8 2_765 3_665 78.6(5) ?
O12 O5W O10 2_765 12_656 97.0(5) ?
W1 O6 Cs5 . 11_566 111.3(6) ?
W1 O6 Cs5 . 3_675 105.5(6) ?
W1 O6 Cs5 . . 98.8(5) ?
W1 O6 Cs6 . . 98.1(5) ?
Cs5 O6 Cs5 11_566 3_675 97.1(3) ?
Cs5 O6 Cs5 11_566 . 91.7(3) ?
Cs5 O6 Cs5 3_675 . 149.0(4) ?
Cs5 O6 Cs6 11_566 . 149.8(4) ?
Cs5 O6 Cs6 3_675 . 80.5(3) ?
Cs5 O6 Cs6 . . 77.1(3) ?
Na1 O6W Cs8 . . 146.3(5) ?
Na1 O6W Na2 . . 89.2(5) ?
Na1 O6W O4W . . 47.4(4) ?
Na1 O6W O5W . . 50.9(4) ?
Na1 O6W O6W . 3_665 133.0(4) ?
Na1 O6W O6W . 2_655 97.3(5) ?
Na1 O6W O7W . . 43.0(4) ?
Na1 O6W O8 . 3_665 124.1(6) ?
Na1 O6W O8 . . 56.1(4) ?
Na1 O6W O11 . . 95.9(5) ?
Na1 O6W O22 . 3_665 133.7(6) ?
Na2 O6W Cs8 . . 91.4(5) ?
Na2 O6W O4W . . 136.3(6) ?
Na2 O6W O5W . . 89.5(6) ?
Na2 O6W O6W . 3_665 44.9(3) ?
Na2 O6W O6W . 2_655 44.9(3) ?
Na2 O6W O7W . . 46.3(4) ?
Na2 O6W O8 . . 85.0(4) ?
Na2 O6W O8 . 3_665 83.7(4) ?
Na2 O6W O11 . . 125.6(6) ?
Na2 O6W O22 . 3_665 132.0(6) ?
O4W O6W Cs8 . . 120.7(5) ?
O4W O6W O6W . 2_655 123.6(6) ?
O4W O6W O6W . 3_665 176.3(6) ?
O4W O6W O7W . . 90.0(5) ?
O5W O6W Cs8 . . 162.8(5) ?
O5W O6W O4W . . 68.4(5) ?
O5W O6W O6W . 2_655 128.1(4) ?
O5W O6W O6W . 3_665 108.8(5) ?
O5W O6W O7W . . 64.4(4) ?
O6W O6W Cs8 2_655 . 61.33(18) ?
O6W O6W Cs8 3_665 . 61.33(18) ?
O6W O6W O6W 2_655 3_665 60.000(3) ?
O6W O6W O7W 2_655 . 65.4(4) ?
O6W O6W O7W 3_665 . 90.8(3) ?
O7W O6W Cs8 . . 126.7(5) ?
O8 O6W Cs8 3_665 . 89.5(4) ?
O8 O6W Cs8 . . 90.4(4) ?
O8 O6W O4W 3_665 . 121.8(5) ?
O8 O6W O4W . . 67.5(4) ?
O8 O6W O5W 3_665 . 73.6(5) ?
O8 O6W O5W . . 106.8(5) ?
O8 O6W O6W . 3_665 116.0(5) ?
O8 O6W O6W . 2_655 56.1(5) ?
O8 O6W O6W 3_665 2_655 114.4(5) ?
O8 O6W O6W 3_665 3_665 54.5(5) ?
O8 O6W O7W 3_665 . 111.1(5) ?
O8 O6W O7W . . 60.5(4) ?
O8 O6W O8 . 3_665 168.7(6) ?
O8 O6W O11 . . 55.7(3) ?
O11 O6W Cs8 . . 57.2(3) ?
O11 O6W O4W . . 65.3(4) ?
O11 O6W O5W . . 133.7(6) ?
O11 O6W O6W . 3_665 117.4(3) ?
O11 O6W O6W . 2_655 80.9(4) ?
O11 O6W O7W . . 116.2(5) ?
O11 O6W O8 . 3_665 132.2(5) ?
O22 O6W Cs8 3_665 . 65.2(4) ?
O22 O6W O4W 3_665 . 90.5(5) ?
O22 O6W O5W 3_665 . 101.9(5) ?
O22 O6W O6W 3_665 2_655 125.9(4) ?
O22 O6W O6W 3_665 3_665 87.7(5) ?
O22 O6W O7W 3_665 . 164.9(6) ?
O22 O6W O8 3_665 3_665 56.4(4) ?
O22 O6W O8 3_665 . 133.1(6) ?
O22 O6W O11 3_665 . 77.6(4) ?
W4 O7 Cs1 3_565 . 92.1(3) ?
W4 O7 Cs2 3_565 . 104.9(3) ?
W8 O7 W4 . 3_565 140.7(5) ?
W8 O7 Cs1 . . 96.6(3) ?
W8 O7 Cs2 . . 114.4(3) ?
Cs2 O7 Cs1 . . 74.17(18) ?
Na1 O7W Na2 . . 85.8(5) ?
Na1 O7W O2 . 12_656 93.8(5) ?
Na1 O7W O2 . 10_666 172.9(7) ?
Na1 O7W O3W . . 47.2(4) ?
Na1 O7W O5W . . 43.6(4) ?
Na1 O7W O5W . 2_655 120.2(7) ?
Na1 O7W O6W . . 42.6(4) ?
Na1 O7W O6W . 2_655 88.8(5) ?
Na1 O7W O7W . 2_655 135.2(5) ?
Na1 O7W O7W . 3_665 91.3(7) ?
Na1 O7W O8 . . 50.7(4) ?
Na2 O7W O2 . 12_656 114.9(6) ?
Na2 O7W O2 . 10_666 101.2(5) ?
Na2 O7W O3W . . 132.6(6) ?
Na2 O7W O5W . . 78.3(5) ?
Na2 O7W O5W . 2_655 87.4(5) ?
Na2 O7W O6W . 2_655 39.6(4) ?
Na2 O7W O6W . . 43.3(4) ?
Na2 O7W O7W . 3_665 49.5(3) ?
Na2 O7W O7W . 2_655 49.5(3) ?
Na2 O7W O8 . . 76.3(5) ?
O2 O7W O2 12_656 10_666 83.5(5) ?
O2 O7W O3W 12_656 . 70.0(4) ?
O2 O7W O5W 12_656 2_655 141.3(6) ?
O2 O7W O5W 12_656 . 60.0(4) ?
O2 O7W O5W 10_666 . 137.6(6) ?
O2 O7W O6W 10_666 2_655 96.5(4) ?
O2 O7W O6W 12_656 2_655 154.2(6) ?
O2 O7W O6W 12_656 . 111.2(5) ?
O2 O7W O6W 10_666 . 144.4(6) ?
O2 O7W O7W 12_656 3_665 65.5(5) ?
O2 O7W O7W 12_656 2_655 102.7(4) ?
O2 O7W O8 12_656 . 143.2(6) ?
O3W O7W O2 . 10_666 125.8(5) ?
O3W O7W O5W . . 63.8(4) ?
O3W O7W O6W . 2_655 127.2(5) ?
O3W O7W O6W . . 89.8(4) ?
O5W O7W O2 2_655 10_666 60.5(4) ?
O5W O7W O3W 2_655 . 118.6(6) ?
O5W O7W O5W 2_655 . 158.6(7) ?
O5W O7W O6W 2_655 . 106.6(6) ?
O5W O7W O6W . 2_655 107.3(5) ?
O5W O7W O6W 2_655 2_655 53.1(4) ?
O5W O7W O7W 2_655 3_665 125.8(6) ?
O5W O7W O7W 2_655 2_655 67.1(6) ?
O5W O7W O8 2_655 . 70.0(5) ?
O6W O7W O5W . . 52.3(4) ?
O6W O7W O6W . 2_655 56.1(5) ?
O7W O7W O2 2_655 10_666 51.8(4) ?
O7W O7W O2 3_665 10_666 93.4(4) ?
O7W O7W O3W 3_665 . 115.1(7) ?
O7W O7W O3W 2_655 . 172.7(5) ?
O7W O7W O5W 2_655 . 112.8(6) ?
O7W O7W O5W 3_665 . 53.8(6) ?
O7W O7W O6W 2_655 . 92.8(3) ?
O7W O7W O6W 2_655 2_655 59.5(3) ?
O7W O7W O6W 3_665 . 66.5(4) ?
O7W O7W O6W 3_665 2_655 88.7(3) ?
O7W O7W O7W 3_665 2_655 60.000(6) ?
O8 O7W O2 . 10_666 130.6(5) ?
O8 O7W O3W . . 77.0(4) ?
O8 O7W O5W . . 91.0(5) ?
O8 O7W O6W . . 51.6(3) ?
O8 O7W O6W . 2_655 50.4(3) ?
O8 O7W O7W . 2_655 109.8(4) ?
O8 O7W O7W . 3_665 117.2(4) ?
W7 O8 Cs3 . . 103.1(4) ?
W7 O8 Na1 . . 139.4(6) ?
W7 O8 Na2 . . 127.0(5) ?
W7 O8 O4W . . 97.0(5) ?
W7 O8 O5W . 2_655 121.6(5) ?
W7 O8 O6W . 2_655 95.9(5) ?
W7 O8 O6W . . 107.4(5) ?
W7 O8 O7W . . 168.3(6) ?
Cs3 O8 Na2 . . 129.1(4) ?
Cs3 O8 O4W . . 86.7(4) ?
Cs3 O8 O5W . 2_655 83.2(3) ?
Cs3 O8 O7W . . 86.8(4) ?
Na1 O8 Cs3 . . 86.4(3) ?
Na1 O8 Na2 . . 62.6(3) ?
Na1 O8 O4W . . 43.6(3) ?
Na1 O8 O5W . 2_655 98.5(4) ?
Na1 O8 O6W . . 50.4(3) ?
Na1 O8 O6W . 2_655 103.5(4) ?
Na1 O8 O7W . . 46.3(3) ?
Na2 O8 O5W . 2_655 64.6(3) ?
O4W O8 Na2 . . 94.8(3) ?
O4W O8 O5W . 2_655 141.3(5) ?
O6W O8 Cs3 2_655 . 137.1(4) ?
O6W O8 Cs3 . . 136.4(4) ?
O6W O8 Na2 2_655 . 40.9(3) ?
O6W O8 Na2 . . 41.0(3) ?
O6W O8 O4W . . 59.6(4) ?
O6W O8 O4W 2_655 . 129.0(5) ?
O6W O8 O5W 2_655 2_655 54.3(4) ?
O6W O8 O5W . 2_655 105.5(4) ?
O6W O8 O6W . 2_655 69.4(6) ?
O6W O8 O7W 2_655 . 72.4(4) ?
O6W O8 O7W . . 67.9(4) ?
O7W O8 Na2 . . 42.4(4) ?
O7W O8 O4W . . 89.9(4) ?
O7W O8 O5W . 2_655 52.5(4) ?
W2 O9 W4 . . 156.8(5) ?
W2 O9 Cs4 . . 96.3(3) ?
W2 O9 O4W . . 92.5(4) ?
W4 O9 Cs4 . . 100.5(3) ?
W4 O9 O4W . . 92.8(4) ?
O4W O9 Cs4 . . 120.1(4) ?
W3 O10 Cs3 . . 91.7(4) ?
W3 O10 Cs5 . . 116.1(4) ?
W3 O10 O3W . . 146.2(6) ?
W3 O10 O5W . 11_566 106.7(5) ?
Cs5 O10 Cs3 . . 115.3(3) ?
O3W O10 Cs3 . . 59.8(3) ?
O3W O10 Cs5 . . 67.9(3) ?
O3W O10 O5W . 11_566 98.9(5) ?
O5W O10 Cs3 11_566 . 106.0(5) ?
O5W O10 Cs5 11_566 . 117.7(5) ?
W5 O11 W7 . . 109.6(4) ?
W5 O11 Cs8 . . 102.5(3) ?
W5 O11 O4W . . 113.9(5) ?
W5 O11 O6W . . 151.2(5) ?
W7 O11 Cs8 . . 107.4(4) ?
W7 O11 O4W . . 94.5(4) ?
W7 O11 O6W . . 99.1(4) ?
Cs8 O11 O4W . . 127.8(4) ?
O6W O11 Cs8 . . 69.8(3) ?
O6W O11 O4W . . 60.1(4) ?
W1 O12 Cs5 . 3_675 94.0(6) ?
W1 O12 Cs7 . 3_675 104.5(5) ?
W1 O12 O4W . 3_675 135.5(7) ?
W1 O12 O5W . 3_675 142.2(8) ?
Cs5 O12 O4W 3_675 3_675 52.6(3) ?
Cs7 O12 Cs5 3_675 3_675 93.5(4) ?
Cs7 O12 O4W 3_675 3_675 57.1(3) ?
O5W O12 Cs5 3_675 3_675 71.9(5) ?
O5W O12 Cs7 3_675 3_675 111.1(5) ?
O5W O12 O4W 3_675 3_675 61.9(5) ?
W7 O13 W8 . . 156.6(5) ?
W7 O13 Cs3 . . 94.1(3) ?
W7 O13 Cs7 . 2_655 90.6(3) ?
W8 O13 Cs3 . . 95.1(3) ?
W8 O13 Cs7 . 2_655 101.6(3) ?
Cs3 O13 Cs7 . 2_655 125.0(3) ?
W5 O14 W6 . . 110.7(4) ?
W5 O14 Cs4 . . 102.4(4) ?
W5 O14 Cs9 . 17 102.8(4) ?
W6 O14 Cs4 . . 112.4(4) ?
W6 O14 Cs9 . 17 121.4(4) ?
Cs9 O14 Cs4 17 . 105.2(3) ?
W3 O15 W4 . . 152.3(5) ?
W3 O15 Cs1 . . 95.4(3) ?
W3 O15 Cs3 . . 109.4(3) ?
W4 O15 Cs1 . . 95.8(3) ?
W4 O15 Cs3 . . 96.3(3) ?
Cs3 O15 Cs1 . . 87.9(2) ?
W5 O16 Cs4 . . 103.7(5) ?
W5 O16 Cs7 . . 137.7(5) ?
W5 O16 Cs9 . 3_665 97.3(5) ?
W5 O16 O4W . . 95.4(5) ?
Cs4 O16 Cs7 . . 114.3(3) ?
Cs4 O16 Cs9 . 3_665 124.9(4) ?
Cs4 O16 O4W . . 110.2(4) ?
Cs7 O16 O4W . . 55.4(3) ?
Cs9 O16 Cs7 3_665 . 76.0(2) ?
Cs9 O16 O4W 3_665 . 117.8(4) ?
W4 O17 W6 . . 137.1(5) ?
W4 O17 Cs2 . . 91.0(3) ?
W4 O17 Cs4 . . 116.9(4) ?
W6 O17 Cs2 . . 86.7(3) ?
W6 O17 Cs4 . . 103.2(3) ?
Cs4 O17 Cs2 . . 113.0(3) ?
W2 O18 Cs4 . . 108.7(4) ?
W2 O18 Na3 . . 150.2(8) ?
W2 O18 O1W . 16_665 159.9(6) ?
W2 O18 O2W . . 117.7(5) ?
Cs4 O18 O1W . 16_665 51.2(4) ?
Na3 O18 Cs4 . . 91.4(6) ?
Na3 O18 O1W . 16_665 45.3(7) ?
Na3 O18 O2W . . 89.8(7) ?
O2W O18 Cs4 . . 68.3(4) ?
O2W O18 O1W . 16_665 58.6(5) ?
W4 O19 W8 . . 141.3(5) ?
W4 O19 Cs1 . . 113.8(4) ?
W4 O19 Cs2 . . 99.5(3) ?
W4 O19 Cs3 . . 91.1(3) ?
W8 O19 Cs1 . . 104.6(3) ?
W8 O19 Cs2 . . 95.1(3) ?
W8 O19 Cs3 . . 85.6(3) ?
Cs1 O19 Cs2 . . 75.56(19) ?
Cs1 O19 Cs3 . . 86.5(2) ?
Cs2 O19 Cs3 . . 161.6(3) ?
W5 O20 Cs8 . . 104.0(4) ?
W5 O20 Cs9 . . 96.9(4) ?
W5 O20 Cs9 . 17 99.4(4) ?
W5 O20 Cs9 . 3_665 102.1(5) ?
Cs8 O20 Cs9 . . 81.4(3) ?
Cs8 O20 Cs9 . 17 154.6(3) ?
Cs9 O20 Cs8 3_665 . 89.6(3) ?
Cs9 O20 Cs9 3_665 17 95.1(3) ?
Cs9 O20 Cs9 3_665 . 160.4(3) ?
Cs9 O20 Cs9 17 . 86.2(2) ?
W2 O21 Cs7 3_565 2_655 94.8(3) ?
W2 O21 O2W 3_565 3_565 104.9(5) ?
W8 O21 W2 . 3_565 135.2(5) ?
W8 O21 Cs7 . 2_655 122.6(4) ?
W8 O21 O2W . 3_565 111.3(5) ?
O2W O21 Cs7 3_565 2_655 67.8(4) ?
W7 O22 Cs7 . 2_655 122.0(5) ?
W7 O22 Cs8 . . 103.1(5) ?
W7 O22 Cs9 . . 115.3(5) ?
W7 O22 O6W . 2_655 103.8(5) ?
Cs7 O22 Cs8 2_655 . 134.8(3) ?
Cs7 O22 Cs9 2_655 . 77.9(3) ?
Cs9 O22 Cs8 . . 81.7(2) ?
O6W O22 Cs7 2_655 2_655 100.5(4) ?
O6W O22 Cs8 2_655 . 67.7(4) ?
O6W O22 Cs9 2_655 . 134.8(4) ?
W4 O23 W7 . . 136.2(5) ?
W4 O23 Cs3 . . 100.0(4) ?
W4 O23 O4W . . 118.0(5) ?
W7 O23 Cs3 . . 85.9(3) ?
W7 O23 O4W . . 104.6(4) ?
O4W O23 Cs3 . . 94.0(4) ?
W3 O24 Cs1 3_565 . 83.5(3) ?
W3 O24 Cs3 3_565 . 106.8(3) ?
W8 O24 W3 . 3_565 141.0(5) ?
W8 O24 Cs1 . . 95.1(4) ?
W8 O24 Cs3 . . 112.1(4) ?
Cs3 O24 Cs1 . . 87.6(2) ?
W1 O25 W3 . . 109.4(4) ?
W1 O25 Cs3 . 2_665 113.9(4) ?
W1 O25 Cs5 . 11_566 93.4(3) ?
W1 O25 O3W . 11_566 131.2(5) ?
W1 O25 O5W . 11_566 142.8(5) ?
W3 O25 Cs3 . 2_665 91.5(3) ?
W3 O25 Cs5 . 11_566 127.3(4) ?
W3 O25 O3W . 11_566 118.8(5) ?
W3 O25 O5W . 11_566 72.6(4) ?
Cs3 O25 O5W 2_665 11_566 103.0(3) ?
Cs5 O25 Cs3 11_566 2_665 122.3(3) ?
Cs5 O25 O5W 11_566 11_566 61.8(3) ?
O3W O25 Cs3 11_566 2_665 59.7(3) ?
O3W O25 Cs5 11_566 11_566 64.0(3) ?
O3W O25 O5W 11_566 11_566 65.0(4) ?
W1 O26 W2 . . 111.1(4) ?
W1 O26 Cs6 . . 113.5(4) ?
W1 O26 Cs7 . 3_675 107.4(4) ?
W2 O26 Cs6 . . 102.8(4) ?
W2 O26 Cs7 . 3_675 115.4(4) ?
Cs7 O26 Cs6 3_675 . 106.7(3) ?
W6 O27 Cs4 . 18_545 138.2(5) ?
W6 O27 Cs9 . . 118.5(5) ?
W6 O27 O1W . 3_565 84.5(6) ?
W6 O27 O2W . 3_565 108.6(5) ?
Cs4 O27 O1W 18_545 3_565 54.1(4) ?
Cs9 O27 Cs4 . 18_545 101.5(3) ?
Cs9 O27 O1W . 3_565 145.7(5) ?
O2W O27 Cs4 3_565 18_545 71.3(4) ?
O2W O27 Cs9 3_565 . 71.6(5) ?
O2W O27 O1W 3_565 3_565 77.2(6) ?
W6 O28 Cs2 . . 107.5(4) ?
W6 O28 O1W . 3_565 102.8(6) ?
W6 O28 O1W . . 144.1(7) ?
O1W O28 Cs2 3_565 . 76.2(5) ?
O1W O28 Cs2 . . 79.6(6) ?
O1W O28 O1W . 3_565 113.0(10) ?

loop_
_geom_bond_atom_site_label_1
_geom_bond_atom_site_label_2
_geom_bond_site_symmetry_2
_geom_bond_distance
_geom_bond_publ_flag
W1 O12 . 1.732(12) ?
W1 O6 . 1.764(11) ?
W1 O26 . 1.908(9) ?
W1 O25 . 1.919(10) ?
W1 O5 . 2.008(9) ?
W2 O4 . 1.765(10) ?
W2 O18 . 1.768(11) ?
W2 O9 . 1.853(9) ?
W2 O26 . 2.007(9) ?
W2 O5 . 2.102(9) ?
W2 O21 2_665 2.287(9) ?
W3 O2 . 1.771(10) ?
W3 O10 . 1.774(9) ?
W3 O15 . 1.817(9) ?
W3 O25 . 2.046(10) ?
W3 O5 . 2.092(9) ?
W3 O24 2_665 2.171(9) ?
W4 O17 . 1.795(9) ?
W4 O23 . 1.796(9) ?
W4 O19 . 1.811(8) ?
W4 O9 . 2.031(9) ?
W4 O7 2_665 2.078(8) ?
W4 O15 . 2.124(8) ?
W5 O16 . 1.747(11) ?
W5 O20 . 1.765(9) ?
W5 O14 . 1.900(9) ?
W5 O11 . 1.924(9) ?
W5 O1 . 2.007(8) ?
W6 O27 . 1.746(10) ?
W6 O28 . 1.778(9) ?
W6 O3 . 1.846(8) ?
W6 O14 . 2.028(9) ?
W6 O1 . 2.089(8) ?
W6 O17 . 2.212(9) ?
W7 O22 . 1.750(10) ?
W7 O8 . 1.767(10) ?
W7 O13 . 1.847(9) ?
W7 O11 . 2.003(9) ?
W7 O1 . 2.088(8) ?
W7 O23 . 2.293(9) ?
W8 O21 . 1.784(9) ?
W8 O24 . 1.805(9) ?
W8 O7 . 1.829(8) ?
W8 O13 . 2.011(9) ?
W8 O3 . 2.066(8) ?
W8 O19 . 2.121(8) ?
Cs1 O19 3_565 3.139(9) ?
Cs1 O19 . 3.139(9) ?
Cs1 O19 2_665 3.139(9) ?
Cs1 O2 3_565 3.184(10) ?
Cs1 O2 . 3.184(11) ?
Cs1 O2 2_665 3.184(10) ?
Cs1 O15 2_665 3.426(9) ?
Cs1 O15 3_565 3.426(9) ?
Cs1 O15 . 3.426(9) ?
Cs2 O7 2_665 3.168(8) ?
Cs2 O7 3_565 3.168(8) ?
Cs2 O7 . 3.168(8) ?
Cs2 O28 2_665 3.382(10) ?
Cs2 O28 . 3.382(10) ?
Cs2 O28 3_565 3.382(10) ?
Cs3 O2 3_565 3.413(10) ?
Cs2 O19 2_665 3.514(9) ?
Cs2 O19 3_565 3.514(9) ?
Cs2 O19 . 3.514(9) ?
Cs1 O7 3_565 3.587(9) ?
Cs1 O7 2_665 3.587(9) ?
Cs1 O7 . 3.587(9) ?
Cs2 O3 2_665 3.657(9) ?
Cs2 O3 3_565 3.657(9) ?
Cs2 O3 . 3.657(9) ?
Cs3 O3W 10_666 3.202(11) ?
Cs3 O3W . 3.303(11) ?
Cs3 O8 . 3.068(10) ?
Cs3 O10 . 3.702(11) ?
Cs3 O13 . 3.274(9) ?
Cs3 O15 . 3.179(9) ?
Cs3 O19 . 3.545(9) ?
Cs3 O23 . 3.288(9) ?
Cs3 O24 . 2.943(9) ?
Cs3 O25 3_565 3.537(11) ?
Cs4 O1W 16_665 3.09(3) ?
Cs4 O1W . 3.38(2) ?
Cs4 O2W . 3.47(2) ?
Cs4 O2W 16_665 3.578(17) ?
Cs4 O9 . 3.431(9) ?
Cs4 O14 . 3.053(10) ?
Cs4 O16 . 3.128(11) ?
Cs4 O17 . 3.171(9) ?
Cs4 O18 . 3.148(11) ?
Cs4 O27 17 3.246(10) ?
Cs5 O3W . 3.386(12) ?
Cs5 O4 . 3.170(11) ?
Cs5 O4W . 3.275(14) ?
Cs5 O5 . 3.511(9) ?
Cs5 O5W . 3.737(19) ?
Cs5 O6 . 3.469(15) ?
Cs5 O6 12_656 3.127(12) ?
Cs5 O6 2_765 3.193(13) ?
Cs5 O10 . 3.302(11) ?
Cs5 O12 2_765 3.529(15) ?
Cs5 O25 12_656 3.525(9) ?
Cs6 O4 . 3.418(11) ?
Cs6 O4 2_765 3.418(10) ?
Cs6 O4 3_675 3.418(10) ?
Cs6 O6 2_765 3.705(13) ?
Cs6 O6 3_675 3.705(14) ?
Cs6 O6 . 3.704(14) ?
Cs6 O26 3_675 3.192(10) ?
Cs6 O26 2_765 3.192(10) ?
Cs6 O26 . 3.192(10) ?
Cs7 O2W 2_765 3.555(19) ?
Cs7 O4 . 3.064(10) ?
Cs7 O4W . 3.414(14) ?
Cs7 O12 2_765 3.198(14) ?
Cs7 O13 3_665 3.772(9) ?
Cs7 O16 . 3.279(11) ?
Cs7 O21 3_665 3.405(10) ?
Cs7 O22 3_665 3.020(12) ?
Cs7 O26 2_765 2.991(10) ?
Cs8 O6W . 3.517(13) ?
Cs8 O6W 3_665 3.516(13) ?
Cs8 O6W 2_655 3.516(13) ?
Cs8 O11 . 3.149(10) ?
Cs8 O11 2_655 3.149(10) ?
Cs8 O11 3_665 3.149(10) ?
Cs8 O20 . 3.222(11) ?
Cs8 O20 2_655 3.222(11) ?
Cs8 O20 3_665 3.222(11) ?
Cs8 O22 3_665 3.451(12) ?
Cs8 O22 . 3.451(11) ?
Cs8 O22 2_655 3.450(11) ?
Cs9 O1 . 3.462(8) ?
Cs9 O2W 3_565 3.442(18) ?
Cs9 O14 18_545 3.048(9) ?
Cs9 O16 2_655 3.224(12) ?
Cs9 O20 18_545 3.239(10) ?
Cs9 O20 2_655 3.078(11) ?
Cs9 O20 . 3.577(12) ?
Cs9 O22 . 3.339(11) ?
Cs9 O27 . 3.009(10) ?
Na1 O3W . 2.409(13) ?
Na1 O4W . 2.346(16) ?
Na1 O5W . 2.421(16) ?
Na1 O6W . 2.356(14) ?
Na1 O7W . 2.375(16) ?
Na1 O8 . 2.540(12) ?
Na2 O6W 2_655 2.380(16) ?
Na2 O6W 3_665 2.380(16) ?
Na2 O6W . 2.380(16) ?
Na2 O7W 2_655 2.508(19) ?
Na2 O7W 3_665 2.508(19) ?
Na2 O7W . 2.508(19) ?
Na3 O1W 16_665 2.77(3) ?
Na3 O2W . 3.81(3) ?
Na3 O18 . 2.33(2) ?
O1W O2W 16_665 3.44(3) ?
O1W O2W . 4.02(3) ?
O1W O3 2_665 3.69(3) ?
O1W O18 16_665 3.86(3) ?
O1W O27 2_665 3.53(3) ?
O1W O28 . 2.72(3) ?
O1W O28 2_665 2.97(3) ?
O2 O3W 11_566 3.550(16) ?
O2 O5W 11_566 3.238(17) ?
O2 O7W 11_566 2.886(19) ?
O2 O7W 10_666 3.342(18) ?
O2W O3 2_665 3.134(17) ?
O2W O18 . 3.023(19) ?
O2W O21 2_665 2.927(17) ?
O2W O27 2_665 2.867(19) ?
O3W O4W . 3.504(18) ?
O3W O5W 11_566 4.146(18) ?
O3W O5W . 3.59(2) ?
O3W O7W . 3.275(19) ?
O3W O10 . 2.690(15) ?
O3W O25 12_656 2.739(15) ?
O4 O4W . 2.857(19) ?
O4W O5W . 3.52(2) ?
O4W O6W . 3.18(2) ?
O4W O8 . 3.403(18) ?
O4W O9 . 3.292(17) ?
O4W O11 . 3.331(17) ?
O4W O12 2_765 3.842(19) ?
O4W O23 . 2.775(17) ?
O5W O6W . 3.074(19) ?
O5W O7W . 3.50(2) ?
O5W O7W 3_665 3.07(2) ?
O5W O8 3_665 3.633(19) ?
O5W O10 12_656 2.765(16) ?
O5W O12 2_765 2.745(18) ?
O6W O6W 3_665 3.37(2) ?
O6W O6W 2_655 3.37(2) ?
O6W O7W . 3.471(19) ?
O6W O8 . 2.935(15) ?
O6W O8 3_665 2.991(15) ?
O6W O11 . 2.989(16) ?
O6W O22 3_665 2.787(16) ?
O7W O7W 2_655 3.26(3) ?
O7W O7W 3_665 3.26(3) ?
O7W O8 . 3.259(18) ?
